data_7003655
loop_
_publ_author_name
'Miyasaka, Hitoshi'
'Saitoh, Ayumi'
'Yamashita, Masahiro'
'Cl\'erac, Rodolphe'

_publ_section_title
;
 A MnIII2NiII single-chain magnet separated by a thick isolating
 network of BPh4&#x2212; anions
;
_journal_issue 18
_journal_name_full 'Dalton Transactions'
_journal_page_first 2422
_journal_page_last 2427
_journal_paper_doi 10.1039/b718036e
_journal_year 2008
_chemical_formula_moiety 'C115.50 H116 B2 Mn2 N10 Ni O9.50 '
_chemical_formula_sum 'C115.5 H116 B2 Mn2 N10 Ni O9.5'
_chemical_formula_weight 1986.44
_space_group_IT_number 2
_symmetry_cell_setting triclinic
_symmetry_Int_Tables_number 2
_symmetry_space_group_name_Hall '-P 1'
_symmetry_space_group_name_H-M 'P -1'
_cell_angle_alpha 86.963(11)
_cell_angle_beta 76.174(10)
_cell_angle_gamma 62.040(7)
_cell_formula_units_Z 2
_cell_length_a 14.844(4)
_cell_length_b 15.531(4)
_cell_length_c 25.081(7)
_cell_measurement_reflns_used 12600
_cell_measurement_temperature 93.1
_cell_measurement_theta_max 31.0
_cell_measurement_theta_min 4.5
_cell_volume 4948(2)
_computing_cell_refinement CrystalClear
_computing_data_collection CrystalClear
_computing_data_reduction CrystalStructure
_computing_publication_material 'CrystalStructure 3.8'
_computing_structure_refinement CRYSTALS
_computing_structure_solution SIR92
_diffrn_detector_area_resol_mean 7.31
_diffrn_measured_fraction_theta_full 0.976
_diffrn_measured_fraction_theta_max 0.810
_diffrn_measurement_device_type 'Rigaku Saturn'
_diffrn_measurement_method \w
_diffrn_radiation_type 'Mo K\a'
_diffrn_radiation_wavelength 0.71070
_diffrn_reflns_av_R_equivalents 0.045
_diffrn_reflns_limit_h_max 18
_diffrn_reflns_limit_h_min -20
_diffrn_reflns_limit_k_max 19
_diffrn_reflns_limit_k_min -22
_diffrn_reflns_limit_l_max 33
_diffrn_reflns_limit_l_min -26
_diffrn_reflns_number 45504
_diffrn_reflns_theta_full 25.00
_diffrn_reflns_theta_max 31.09
_exptl_absorpt_coefficient_mu 0.506
_exptl_absorpt_correction_T_max 0.990
_exptl_absorpt_correction_T_min 0.872
_exptl_absorpt_correction_type multi-scan
_exptl_absorpt_process_details 'Jacobson, R. (1998) Private communication'
_exptl_crystal_colour brown
_exptl_crystal_density_diffrn 1.333
_exptl_crystal_density_method 'not measured'
_exptl_crystal_description prism
_exptl_crystal_F_000 2086.00
_exptl_crystal_size_max 0.20
_exptl_crystal_size_mid 0.05
_exptl_crystal_size_min 0.02
_refine_diff_density_max 1.44
_refine_diff_density_min -1.03
_refine_ls_extinction_method none
_refine_ls_goodness_of_fit_ref 0.971
_refine_ls_hydrogen_treatment refall
_refine_ls_number_parameters 1387
_refine_ls_number_reflns 17023
_refine_ls_R_factor_gt 0.0696
_refine_ls_shift/su_max 0.0000
_refine_ls_structure_factor_coef Fsqd
_refine_ls_weighting_details 'w = 1/[3.0000\s(Fo^2^) + 0.5000]/(4Fo^2^)'
_refine_ls_weighting_scheme calc
_refine_ls_wR_factor_ref 0.1144
_reflns_number_gt 10786
_reflns_number_total 17023
_reflns_threshold_expression F^2^>2.0\s(F^2^)
_cod_data_source_file b718036e.txt
_cod_data_source_block '__Mn_H_BPh4-Ni_pao_phen'
_cod_original_formula_sum 'C115.50 H116 B2 Mn2 N10 Ni O9.50 '
_cod_database_code 7003655

loop_
_symmetry_equiv_pos_site_id
_symmetry_equiv_pos_as_xyz
1 +X,+Y,+Z
2 -X,-Y,-Z

loop_
_atom_site_label
_atom_site_type_symbol
_atom_site_fract_x
_atom_site_fract_y
_atom_site_fract_z
_atom_site_U_iso_or_equiv
_atom_site_adp_type
_atom_site_occupancy
_atom_site_symmetry_multiplicity
_atom_site_calc_flag
_atom_site_refinement_flags
_atom_site_disorder_assembly
_atom_site_disorder_group
Ni(1) Ni 0.96239(5) 0.57929(4) 0.25454(2) 0.02117(15) Uani 1.00 1 d . . .
Mn(1) Mn 0.95814(5) 0.57836(5) 0.05505(3) 0.01855(18) Uani 1.00 1 d . . .
Mn(2) Mn 0.96299(6) 0.58834(5) 0.45353(3) 0.0285(2) Uani 1.00 1 d . . .
O(1) O 1.0611(2) 0.4445(2) 0.03984(11) 0.0208(8) Uani 1.00 1 d . . .
O(2) O 0.8476(2) 0.5476(2) 0.07954(11) 0.0221(8) Uani 1.00 1 d . . .
O(3) O 0.9835(2) 0.5849(2) 0.13280(11) 0.0249(8) Uani 1.00 1 d . . .
O(4) O 0.9899(2) 0.5961(2) 0.36825(12) 0.0318(9) Uani 1.00 1 d . . .
O(5) O 1.0520(2) 0.4496(2) 0.44629(12) 0.0322(9) Uani 1.00 1 d . . .
O(6) O 0.8410(2) 0.5763(2) 0.46363(13) 0.0356(10) Uani 1.00 1 d . . .
O(7) O 0.6376(3) 0.4112(3) 0.46020(18) 0.0784(16) Uani 1.00 1 d . . .
O(8) O 0.5410(4) 0.4547(3) 0.56815(19) 0.1030(19) Uani 1.00 1 d . . .
O(9) O 0.5802(4) 0.9910(3) 0.0568(2) 0.104(2) Uani 1.00 1 d . . .
O(10) O 0.6612(7) 0.9966(7) 0.3626(5) 0.116(4) Uani 0.50 1 d P . .
N(1) N 1.0662(2) 0.6218(2) 0.02541(13) 0.0208(10) Uani 1.00 1 d . . .
N(2) N 0.8617(2) 0.7191(2) 0.05221(14) 0.0210(10) Uani 1.00 1 d . . .
N(3) N 0.9732(3) 0.5358(3) 0.17540(19) 0.0193(14) Uani 0.72 1 d P . .
N(4) N 0.9440(2) 0.4544(2) 0.26664(16) 0.0280(11) Uani 1.00 1 d . . .
N(5) N 0.9232(4) 0.6252(4) 0.33553(19) 0.0253(16) Uani 0.72 1 d P . .
N(6) N 0.8005(3) 0.6692(2) 0.2706(2) 0.0421(13) Uani 1.00 1 d . . .
N(7) N 0.9672(10) 0.5429(10) 0.3362(5) 0.024(3) Uiso 0.28 1 d P . .
N(8) N 0.9137(11) 0.6105(11) 0.1847(5) 0.029(3) Uiso 0.28 1 d P . .
N(9) N 1.1264(2) 0.4983(2) 0.23291(15) 0.0282(11) Uani 1.00 1 d . . .
N(10) N 1.0045(3) 0.6901(2) 0.23220(16) 0.0319(12) Uani 1.00 1 d . . .
N(11) N 1.0844(2) 0.6126(2) 0.44844(15) 0.0302(11) Uani 1.00 1 d . . .
N(12) N 0.8841(3) 0.7292(2) 0.47728(15) 0.0297(11) Uani 1.00 1 d . . .
C(1) C 1.1591(3) 0.4102(3) 0.04788(16) 0.0216(12) Uani 1.00 1 d . . .
C(2) C 1.2097(3) 0.3163(3) 0.06518(17) 0.0231(12) Uani 1.00 1 d . . .
C(3) C 1.3120(3) 0.2775(3) 0.06986(18) 0.0303(13) Uani 1.00 1 d . . .
C(4) C 1.3677(3) 0.3309(3) 0.05762(19) 0.0332(14) Uani 1.00 1 d . . .
C(5) C 1.3175(3) 0.4236(3) 0.04208(17) 0.0272(13) Uani 1.00 1 d . . .
C(6) C 1.2119(3) 0.4679(3) 0.03832(16) 0.0190(11) Uani 1.00 1 d . . .
C(7) C 1.1641(3) 0.5663(3) 0.02280(17) 0.0244(13) Uani 1.00 1 d . . .
C(8) C 1.0271(3) 0.7232(3) 0.00571(17) 0.0208(12) Uani 1.00 1 d . . .
C(9) C 1.0990(3) 0.7665(3) 0.01081(19) 0.0288(13) Uani 1.00 1 d . . .
C(10) C 1.0289(3) 0.7152(3) -0.05530(17) 0.0252(12) Uani 1.00 1 d . . .
C(11) C 0.9141(3) 0.7843(3) 0.04273(17) 0.0229(12) Uani 1.00 1 d . . .
C(12) C 0.8500(3) 0.8780(3) 0.01739(19) 0.0304(13) Uani 1.00 1 d . . .
C(13) C 0.9179(3) 0.8084(3) 0.10074(17) 0.0320(14) Uani 1.00 1 d . . .
C(14) C 0.7603(3) 0.7573(3) 0.06302(17) 0.0244(12) Uani 1.00 1 d . . .
C(15) C 0.6990(3) 0.7066(3) 0.08150(18) 0.0245(12) Uani 1.00 1 d . . .
C(16) C 0.5885(3) 0.7630(3) 0.09336(19) 0.0315(14) Uani 1.00 1 d . . .
C(17) C 0.5244(3) 0.7207(3) 0.1139(2) 0.0354(15) Uani 1.00 1 d . . .
C(18) C 0.5700(3) 0.6214(3) 0.12307(19) 0.0325(14) Uani 1.00 1 d . . .
C(19) C 0.6778(3) 0.5646(3) 0.11103(18) 0.0282(13) Uani 1.00 1 d . . .
C(20) C 0.7449(3) 0.6056(3) 0.08998(16) 0.0201(12) Uani 1.00 1 d . . .
C(21) C 0.9632(4) 0.4578(4) 0.1718(2) 0.0175(15) Uani 0.72 1 d P . .
C(22) C 0.9465(3) 0.4098(3) 0.22068(18) 0.0274(13) Uani 1.00 1 d . . .
C(23) C 0.9390(3) 0.3232(3) 0.22318(19) 0.0316(14) Uani 1.00 1 d . . .
C(24) C 0.9305(3) 0.2827(3) 0.27263(19) 0.0318(14) Uani 1.00 1 d . . .
C(25) C 0.9295(3) 0.3270(3) 0.31930(18) 0.0312(14) Uani 1.00 1 d . . .
C(26) C 0.9364(3) 0.4140(3) 0.3146(2) 0.0324(14) Uani 1.00 1 d . . .
C(27) C 0.8253(5) 0.6837(4) 0.3551(2) 0.0295(19) Uani 0.72 1 d P . .
C(28) C 0.7540(4) 0.7043(3) 0.3229(2) 0.0513(18) Uani 1.00 1 d . . .
C(29) C 0.6446(4) 0.7577(4) 0.3418(2) 0.0566(19) Uani 1.00 1 d . . .
C(30) C 0.5841(4) 0.7763(4) 0.3046(2) 0.0484(18) Uani 1.00 1 d . . .
C(31) C 0.6330(3) 0.7412(3) 0.2507(2) 0.0405(16) Uani 1.00 1 d . . .
C(32) C 0.7409(3) 0.6888(3) 0.2343(2) 0.0401(16) Uani 1.00 1 d . . .
C(33) C 0.9516(10) 0.4652(10) 0.3516(5) 0.015(3) Uiso 0.28 1 d P . .
C(34) C 0.8050(13) 0.6651(11) 0.1924(6) 0.026(3) Uiso 0.28 1 d P . .
C(35) C 1.1861(4) 0.4038(4) 0.2371(2) 0.0445(17) Uani 1.00 1 d . . .
C(36) C 1.2952(4) 0.3561(4) 0.2138(2) 0.0522(18) Uani 1.00 1 d . . .
C(37) C 1.3421(4) 0.4076(4) 0.1853(2) 0.0477(17) Uani 1.00 1 d . . .
C(38) C 1.2817(3) 0.5068(4) 0.18008(19) 0.0366(15) Uani 1.00 1 d . . .
C(39) C 1.1724(3) 0.5511(3) 0.20649(18) 0.0263(13) Uani 1.00 1 d . . .
C(40) C 1.3233(4) 0.5682(4) 0.1522(2) 0.0437(17) Uani 1.00 1 d . . .
C(41) C 1.2625(4) 0.6648(4) 0.1523(2) 0.0426(18) Uani 1.00 1 d . . .
C(42) C 1.1080(3) 0.6535(3) 0.20536(18) 0.0281(14) Uani 1.00 1 d . . .
C(43) C 1.1535(4) 0.7119(3) 0.17966(19) 0.0350(15) Uani 1.00 1 d . . .
C(44) C 1.0879(4) 0.8126(4) 0.1845(2) 0.0474(19) Uani 1.00 1 d . . .
C(45) C 0.9849(4) 0.8502(3) 0.2117(2) 0.0505(19) Uani 1.00 1 d . . .
C(46) C 0.9449(4) 0.7861(3) 0.2353(2) 0.0525(19) Uani 1.00 1 d . . .
C(47) C 1.1464(3) 0.4103(3) 0.40964(18) 0.0285(13) Uani 1.00 1 d . . .
C(48) C 1.1831(3) 0.3176(3) 0.38240(18) 0.0331(14) Uani 1.00 1 d . . .
C(49) C 1.2807(4) 0.2735(3) 0.3471(2) 0.0419(16) Uani 1.00 1 d . . .
C(50) C 1.3472(4) 0.3154(4) 0.3373(2) 0.0516(18) Uani 1.00 1 d . . .
C(51) C 1.3107(4) 0.4070(3) 0.3628(2) 0.0450(16) Uani 1.00 1 d . . .
C(52) C 1.2109(3) 0.4551(3) 0.39844(19) 0.0303(13) Uani 1.00 1 d . . .
C(53) C 1.1792(3) 0.5504(3) 0.42251(19) 0.0327(14) Uani 1.00 1 d . . .
C(54) C 1.0599(3) 0.7082(3) 0.47539(18) 0.0307(14) Uani 1.00 1 d . . .
C(55) C 1.1422(3) 0.7413(3) 0.44921(19) 0.0367(15) Uani 1.00 1 d . . .
C(56) C 1.0609(3) 0.6915(3) 0.53506(19) 0.0405(16) Uani 1.00 1 d . . .
C(57) C 0.9492(3) 0.7821(3) 0.46669(19) 0.0319(14) Uani 1.00 1 d . . .
C(58) C 0.8978(3) 0.8752(3) 0.5048(2) 0.0427(16) Uani 1.00 1 d . . .
C(59) C 0.9524(3) 0.8096(3) 0.40755(19) 0.0376(15) Uani 1.00 1 d . . .
C(60) C 0.7830(3) 0.7774(3) 0.49672(18) 0.0328(15) Uani 1.00 1 d . . .
C(61) C 0.7096(3) 0.7383(3) 0.50248(19) 0.0328(14) Uani 1.00 1 d . . .
C(62) C 0.6031(3) 0.8026(3) 0.5242(2) 0.0406(16) Uani 1.00 1 d . . .
C(63) C 0.5275(4) 0.7730(4) 0.5302(2) 0.0487(18) Uani 1.00 1 d . . .
C(64) C 0.5589(4) 0.6772(4) 0.5124(2) 0.0476(18) Uani 1.00 1 d . . .
C(65) C 0.6633(3) 0.6119(3) 0.4898(2) 0.0409(16) Uani 1.00 1 d . . .
C(66) C 0.7420(3) 0.6404(3) 0.48449(19) 0.0311(14) Uani 1.00 1 d . . .
C(67) C 0.8316(3) 1.1275(3) 0.13698(17) 0.0212(12) Uani 1.00 1 d . . .
C(68) C 0.8933(3) 1.0666(3) 0.08917(18) 0.0234(12) Uani 1.00 1 d . . .
C(69) C 1.0025(3) 1.0148(3) 0.07621(18) 0.0256(12) Uani 1.00 1 d . . .
C(70) C 1.0566(3) 1.0226(3) 0.11170(18) 0.0268(13) Uani 1.00 1 d . . .
C(71) C 1.0013(3) 1.0798(3) 0.16034(19) 0.0264(13) Uani 1.00 1 d . . .
C(72) C 0.8910(3) 1.1302(3) 0.17262(18) 0.0269(13) Uani 1.00 1 d . . .
C(73) C 0.6643(3) 1.2671(3) 0.20359(19) 0.0302(13) Uani 1.00 1 d . . .
C(74) C 0.6092(3) 1.2606(3) 0.2558(2) 0.0445(16) Uani 1.00 1 d . . .
C(75) C 0.5865(4) 1.3227(4) 0.3016(2) 0.063(2) Uani 1.00 1 d . . .
C(76) C 0.6143(4) 1.3954(4) 0.2953(2) 0.067(2) Uani 1.00 1 d . . .
C(77) C 0.6677(4) 1.4054(4) 0.2458(2) 0.057(2) Uani 1.00 1 d . . .
C(78) C 0.6941(3) 1.3414(3) 0.2008(2) 0.0387(15) Uani 1.00 1 d . . .
C(79) C 0.6643(3) 1.2460(3) 0.09619(18) 0.0241(12) Uani 1.00 1 d . . .
C(80) C 0.6194(3) 1.3482(3) 0.09126(18) 0.0255(12) Uani 1.00 1 d . . .
C(81) C 0.5928(3) 1.3927(3) 0.04412(19) 0.0303(13) Uani 1.00 1 d . . .
C(82) C 0.6100(3) 1.3367(3) -0.0020(2) 0.0360(15) Uani 1.00 1 d . . .
C(83) C 0.6510(3) 1.2364(3) 0.0009(2) 0.0344(14) Uani 1.00 1 d . . .
C(84) C 0.6757(3) 1.1929(3) 0.04877(18) 0.0281(13) Uani 1.00 1 d . . .
C(85) C 0.6513(3) 1.1149(3) 0.16725(17) 0.0256(12) Uani 1.00 1 d . . .
C(86) C 0.5501(3) 1.1396(3) 0.1617(2) 0.0416(16) Uani 1.00 1 d . . .
C(87) C 0.5020(4) 1.0817(4) 0.1796(2) 0.0506(18) Uani 1.00 1 d . . .
C(88) C 0.5527(4) 0.9961(4) 0.2035(2) 0.0476(18) Uani 1.00 1 d . . .
C(89) C 0.6528(3) 0.9682(3) 0.2095(2) 0.0480(17) Uani 1.00 1 d . . .
C(90) C 0.6986(3) 1.0290(3) 0.1916(2) 0.0379(15) Uani 1.00 1 d . . .
C(91) C 1.2584(3) 0.8165(3) 0.29256(18) 0.0273(13) Uani 1.00 1 d . . .
C(92) C 1.1966(3) 0.7681(3) 0.30324(18) 0.0318(14) Uani 1.00 1 d . . .
C(93) C 1.2412(4) 0.6657(3) 0.29687(19) 0.0368(16) Uani 1.00 1 d . . .
C(94) C 1.3482(4) 0.6091(3) 0.2782(2) 0.0419(16) Uani 1.00 1 d . . .
C(95) C 1.4112(4) 0.6545(3) 0.2653(2) 0.0399(15) Uani 1.00 1 d . . .
C(96) C 1.3663(3) 0.7544(3) 0.27292(19) 0.0352(14) Uani 1.00 1 d . . .
C(97) C 1.2787(3) 0.9453(3) 0.34663(19) 0.0287(13) Uani 1.00 1 d . . .
C(98) C 1.2879(3) 0.8921(3) 0.3940(2) 0.0368(15) Uani 1.00 1 d . . .
C(99) C 1.3423(3) 0.8961(3) 0.4315(2) 0.0398(15) Uani 1.00 1 d . . .
C(100) C 1.3893(3) 0.9553(3) 0.4233(2) 0.0431(16) Uani 1.00 1 d . . .
C(101) C 1.3817(3) 1.0089(3) 0.3778(2) 0.0470(18) Uani 1.00 1 d . . .
C(102) C 1.3280(3) 1.0038(3) 0.3403(2) 0.0393(16) Uani 1.00 1 d . . .
C(103) C 1.2311(3) 0.9857(3) 0.2473(2) 0.0287(13) Uani 1.00 1 d . . .
C(104) C 1.1933(3) 1.0882(3) 0.2462(2) 0.0340(14) Uani 1.00 1 d . . .
C(105) C 1.2064(3) 1.1340(3) 0.1984(2) 0.0395(16) Uani 1.00 1 d . . .
C(106) C 1.2579(3) 1.0806(3) 0.1486(2) 0.0394(16) Uani 1.00 1 d . . .
C(107) C 1.2964(3) 0.9807(3) 0.1472(2) 0.0384(15) Uani 1.00 1 d . . .
C(108) C 1.2818(3) 0.9355(3) 0.1955(2) 0.0341(14) Uani 1.00 1 d . . .
C(109) C 1.0855(3) 0.9889(3) 0.3339(2) 0.0304(14) Uani 1.00 1 d . . .
C(110) C 1.0127(3) 1.0054(3) 0.3023(2) 0.0352(15) Uani 1.00 1 d . . .
C(111) C 0.9053(4) 1.0508(3) 0.3237(2) 0.0398(16) Uani 1.00 1 d . . .
C(112) C 0.8649(3) 1.0811(3) 0.3779(2) 0.0465(17) Uani 1.00 1 d . . .
C(113) C 0.9322(4) 1.0662(3) 0.4112(2) 0.0499(18) Uani 1.00 1 d . . .
C(114) C 1.0411(3) 1.0206(3) 0.3893(2) 0.0424(16) Uani 1.00 1 d . . .
C(115) C 0.6996(4) 0.3177(4) 0.4286(2) 0.071(2) Uani 1.00 1 d . . .
C(116) C 0.5436(6) 0.3754(4) 0.6006(2) 0.086(2) Uani 1.00 1 d . . .
C(117) C 0.5737(10) 1.0404(8) 0.0062(4) 0.191(5) Uani 1.00 1 d . . .
C(118) C 0.6850(14) 0.9920(13) 0.4172(7) 0.032(4) Uiso 0.25 1 d P . .
C(119) C 0.6361(13) 0.9609(12) 0.4170(7) 0.022(3) Uiso 0.25 1 d P . .
B(1) B 0.7018(3) 1.1901(3) 0.1510(2) 0.0233(14) Uani 1.00 1 d . . .
B(2) B 1.2129(4) 0.9343(4) 0.3047(2) 0.0302(16) Uani 1.00 1 d . . .
H(1) H 1.1735 0.2787 0.0738 0.030 Uiso 1.00 1 c R . .
H(2) H 1.3453 0.2133 0.0816 0.036 Uiso 1.00 1 c R . .
H(3) H 1.4387 0.3032 0.0601 0.040 Uiso 1.00 1 c R . .
H(4) H 1.3551 0.4599 0.0334 0.034 Uiso 1.00 1 c R . .
H(5) H 1.2098 0.5936 0.0090 0.032 Uiso 1.00 1 c R . .
H(6) H 1.1608 0.7389 -0.0183 0.037 Uiso 1.00 1 c R . .
H(7) H 1.0986 0.6732 -0.0754 0.031 Uiso 1.00 1 c R . .
H(8) H 0.8234 0.8634 -0.0098 0.036 Uiso 1.00 1 c R . .
H(9) H 1.0631 0.8354 0.0087 0.037 Uiso 1.00 1 c R . .
H(10) H 1.1176 0.7521 0.0451 0.037 Uiso 1.00 1 c R . .
H(11) H 0.9839 0.6893 -0.0590 0.031 Uiso 1.00 1 c R . .
H(12) H 0.8556 0.8660 0.1168 0.044 Uiso 1.00 1 c R . .
H(13) H 0.9772 0.8184 0.0982 0.044 Uiso 1.00 1 c R . .
H(14) H 0.9233 0.7556 0.1231 0.044 Uiso 1.00 1 c R . .
H(15) H 0.7225 0.8252 0.0584 0.029 Uiso 1.00 1 c R . .
H(16) H 0.5577 0.8306 0.0872 0.036 Uiso 1.00 1 c R . .
H(17) H 0.4501 0.7589 0.1216 0.043 Uiso 1.00 1 c R . .
H(18) H 0.5262 0.5925 0.1378 0.040 Uiso 1.00 1 c R . .
H(19) H 0.7072 0.4970 0.1170 0.035 Uiso 1.00 1 c R . .
H(20) H 0.9670 0.4328 0.1371 0.022 Uiso 1.00 1 c R . .
H(21) H 0.9398 0.2930 0.1910 0.038 Uiso 1.00 1 c R . .
H(22) H 0.9252 0.2239 0.2749 0.043 Uiso 1.00 1 c R . .
H(23) H 0.9242 0.2990 0.3538 0.039 Uiso 1.00 1 c R . .
H(24) H 0.8016 0.7128 0.3915 0.035 Uiso 1.00 1 c R . .
H(25) H 0.6129 0.7806 0.3794 0.063 Uiso 1.00 1 c R . .
H(26) H 0.5097 0.8128 0.3159 0.057 Uiso 1.00 1 c R . .
H(27) H 0.5921 0.7532 0.2247 0.048 Uiso 1.00 1 c R . .
H(28) H 1.0053 0.7782 -0.0693 0.031 Uiso 1.00 1 c R . .
H(29) H 0.7931 0.9226 0.0453 0.036 Uiso 1.00 1 c R . .
H(30) H 1.1542 0.3670 0.2565 0.055 Uiso 1.00 1 c R . .
H(31) H 1.3359 0.2884 0.2179 0.058 Uiso 1.00 1 c R . .
H(32) H 1.4156 0.3759 0.1690 0.053 Uiso 1.00 1 c R . .
H(33) H 1.3954 0.5398 0.1332 0.056 Uiso 1.00 1 c R . .
H(34) H 1.2929 0.7032 0.1336 0.062 Uiso 1.00 1 c R . .
H(35) H 1.1152 0.8550 0.1687 0.070 Uiso 1.00 1 c R . .
H(36) H 0.9402 0.9188 0.2150 0.066 Uiso 1.00 1 c R . .
H(37) H 0.8727 0.8131 0.2539 0.066 Uiso 1.00 1 c R . .
H(38) H 1.1400 0.2865 0.3887 0.038 Uiso 1.00 1 c R . .
H(39) H 1.3037 0.2122 0.3287 0.048 Uiso 1.00 1 c R . .
H(40) H 1.4157 0.2824 0.3138 0.057 Uiso 1.00 1 c R . .
H(41) H 1.3545 0.4374 0.3559 0.051 Uiso 1.00 1 c R . .
H(42) H 1.2324 0.5694 0.4191 0.041 Uiso 1.00 1 c R . .
H(43) H 1.1099 0.8106 0.4516 0.046 Uiso 1.00 1 c R . .
H(44) H 1.1708 0.7176 0.4116 0.046 Uiso 1.00 1 c R . .
H(45) H 1.1968 0.7160 0.4681 0.046 Uiso 1.00 1 c R . .
H(46) H 1.0820 0.7332 0.5488 0.053 Uiso 1.00 1 c R . .
H(47) H 0.9924 0.7054 0.5557 0.053 Uiso 1.00 1 c R . .
H(48) H 1.1089 0.6253 0.5383 0.053 Uiso 1.00 1 c R . .
H(49) H 0.9508 0.8882 0.5115 0.051 Uiso 1.00 1 c R . .
H(50) H 0.8521 0.9286 0.4878 0.051 Uiso 1.00 1 c R . .
H(51) H 0.8587 0.8665 0.5387 0.051 Uiso 1.00 1 c R . .
H(52) H 0.9578 0.8683 0.4034 0.049 Uiso 1.00 1 c R . .
H(53) H 1.0115 0.7587 0.3837 0.049 Uiso 1.00 1 c R . .
H(54) H 0.8899 0.8191 0.3986 0.049 Uiso 1.00 1 c R . .
H(55) H 0.7544 0.8443 0.5082 0.045 Uiso 1.00 1 c R . .
H(56) H 0.5825 0.8681 0.5351 0.051 Uiso 1.00 1 c R . .
H(57) H 0.4557 0.8166 0.5461 0.056 Uiso 1.00 1 c R . .
H(58) H 0.5071 0.6562 0.5159 0.061 Uiso 1.00 1 c R . .
H(59) H 0.6819 0.5474 0.4779 0.052 Uiso 1.00 1 c R . .
H(60) H 0.8582 1.0602 0.0638 0.031 Uiso 1.00 1 c R . .
H(61) H 1.0395 0.9742 0.0431 0.031 Uiso 1.00 1 c R . .
H(62) H 1.1312 0.9889 0.1028 0.033 Uiso 1.00 1 c R . .
H(63) H 1.0377 1.0851 0.1854 0.033 Uiso 1.00 1 c R . .
H(64) H 0.8544 1.1680 0.2067 0.033 Uiso 1.00 1 c R . .
H(65) H 0.5862 1.2124 0.2607 0.050 Uiso 1.00 1 c R . .
H(66) H 0.5517 1.3139 0.3368 0.071 Uiso 1.00 1 c R . .
H(67) H 0.5960 1.4390 0.3258 0.073 Uiso 1.00 1 c R . .
H(68) H 0.6874 1.4559 0.2415 0.066 Uiso 1.00 1 c R . .
H(69) H 0.7340 1.3484 0.1667 0.044 Uiso 1.00 1 c R . .
H(70) H 0.6068 1.3886 0.1222 0.030 Uiso 1.00 1 c R . .
H(71) H 0.5627 1.4618 0.0434 0.034 Uiso 1.00 1 c R . .
H(72) H 0.5940 1.3664 -0.0349 0.043 Uiso 1.00 1 c R . .
H(73) H 0.6623 1.1970 -0.0302 0.041 Uiso 1.00 1 c R . .
H(74) H 0.7016 1.1243 0.0497 0.033 Uiso 1.00 1 c R . .
H(75) H 0.5132 1.1982 0.1450 0.052 Uiso 1.00 1 c R . .
H(76) H 0.4332 1.1016 0.1754 0.065 Uiso 1.00 1 c R . .
H(77) H 0.5196 0.9566 0.2157 0.059 Uiso 1.00 1 c R . .
H(78) H 0.6898 0.9089 0.2255 0.056 Uiso 1.00 1 c R . .
H(79) H 0.7669 1.0094 0.1966 0.045 Uiso 1.00 1 c R . .
H(80) H 1.1223 0.8059 0.3151 0.041 Uiso 1.00 1 c R . .
H(81) H 1.1971 0.6355 0.3055 0.049 Uiso 1.00 1 c R . .
H(82) H 1.3785 0.5400 0.2742 0.049 Uiso 1.00 1 c R . .
H(83) H 1.4850 0.6167 0.2513 0.046 Uiso 1.00 1 c R . .
H(84) H 1.4115 0.7833 0.2643 0.041 Uiso 1.00 1 c R . .
H(85) H 1.2554 0.8512 0.4010 0.044 Uiso 1.00 1 c R . .
H(86) H 1.3468 0.8580 0.4626 0.046 Uiso 1.00 1 c R . .
H(87) H 1.4262 0.9589 0.4485 0.052 Uiso 1.00 1 c R . .
H(88) H 1.4137 1.0503 0.3717 0.061 Uiso 1.00 1 c R . .
H(89) H 1.3250 1.0419 0.3092 0.049 Uiso 1.00 1 c R . .
H(90) H 1.3079 0.8667 0.1931 0.040 Uiso 1.00 1 c R . .
H(91) H 1.3329 0.9426 0.1132 0.043 Uiso 1.00 1 c R . .
H(92) H 1.2669 1.1120 0.1157 0.050 Uiso 1.00 1 c R . .
H(93) H 1.1796 1.2028 0.1999 0.051 Uiso 1.00 1 c R . .
H(94) H 1.1573 1.1272 0.2799 0.042 Uiso 1.00 1 c R . .
H(95) H 1.0390 0.9840 0.2643 0.045 Uiso 1.00 1 c R . .
H(96) H 0.8597 1.0608 0.3005 0.050 Uiso 1.00 1 c R . .
H(97) H 0.7910 1.1123 0.3928 0.054 Uiso 1.00 1 c R . .
H(98) H 0.9044 1.0869 0.4492 0.059 Uiso 1.00 1 c R . .
H(99) H 1.0860 1.0111 0.4129 0.051 Uiso 1.00 1 c R . .
H(100) H 0.8935 0.9064 0.0010 0.036 Uiso 1.00 1 c R . .

loop_
_atom_site_aniso_label
_atom_site_aniso_U_11
_atom_site_aniso_U_22
_atom_site_aniso_U_33
_atom_site_aniso_U_12
_atom_site_aniso_U_13
_atom_site_aniso_U_23
Ni(1) 0.0236(3) 0.0228(3) 0.0195(3) -0.0120(2) -0.0064(2) -0.0015(2)
Mn(1) 0.0204(3) 0.0167(3) 0.0220(3) -0.0112(3) -0.0058(3) 0.0013(2)
Mn(2) 0.0295(4) 0.0302(4) 0.0289(4) -0.0160(3) -0.0074(3) -0.0025(3)
O(1) 0.0196(16) 0.0158(16) 0.0307(17) -0.0099(14) -0.0086(13) -0.0006(13)
O(2) 0.0228(17) 0.0196(17) 0.0280(17) -0.0131(14) -0.0068(13) 0.0026(13)
O(3) 0.0308(18) 0.0292(18) 0.0210(16) -0.0198(16) -0.0055(14) 0.0037(14)
O(4) 0.0343(19) 0.036(2) 0.0242(17) -0.0139(17) -0.0105(15) -0.0039(14)
O(5) 0.0356(19) 0.030(2) 0.0326(18) -0.0171(17) -0.0058(15) -0.0021(15)
O(6) 0.0280(18) 0.032(2) 0.043(2) -0.0114(17) -0.0038(16) -0.0105(16)
O(7) 0.090(3) 0.057(3) 0.087(3) -0.041(2) 0.000(2) -0.018(2)
O(8) 0.164(5) 0.051(3) 0.069(3) -0.031(3) -0.029(3) 0.003(2)
O(9) 0.097(4) 0.095(4) 0.119(4) -0.042(3) -0.032(3) 0.014(3)
O(10) 0.090(8) 0.113(9) 0.158(11) -0.055(7) -0.032(7) -0.028(8)
N(1) 0.025(2) 0.020(2) 0.023(2) -0.0156(18) -0.0044(16) -0.0007(16)
N(2) 0.024(2) 0.019(2) 0.025(2) -0.0140(18) -0.0053(16) 0.0026(16)
N(3) 0.018(2) 0.024(3) 0.018(2) -0.012(2) -0.005(2) 0.000(2)
N(4) 0.024(2) 0.028(2) 0.036(2) -0.0145(19) -0.0087(18) 0.0013(18)
N(5) 0.031(3) 0.030(3) 0.019(2) -0.016(2) -0.008(2) -0.001(2)
N(6) 0.026(2) 0.025(2) 0.071(3) -0.014(2) 0.003(2) -0.011(2)
N(9) 0.026(2) 0.022(2) 0.035(2) -0.0115(19) -0.0022(18) -0.0022(18)
N(10) 0.033(2) 0.026(2) 0.047(2) -0.019(2) -0.017(2) 0.0063(19)
N(11) 0.027(2) 0.032(2) 0.031(2) -0.014(2) -0.0060(18) -0.0030(18)
N(12) 0.030(2) 0.026(2) 0.030(2) -0.010(2) -0.0064(18) -0.0026(18)
C(1) 0.022(2) 0.028(2) 0.019(2) -0.014(2) -0.0052(19) 0.0003(19)
C(2) 0.026(2) 0.023(2) 0.027(2) -0.014(2) -0.012(2) 0.0071(19)
C(3) 0.029(2) 0.026(2) 0.034(2) -0.011(2) -0.011(2) 0.012(2)
C(4) 0.023(2) 0.037(3) 0.042(3) -0.013(2) -0.015(2) 0.011(2)
C(5) 0.024(2) 0.033(2) 0.028(2) -0.015(2) -0.009(2) 0.006(2)
C(6) 0.016(2) 0.023(2) 0.021(2) -0.010(2) -0.0065(18) 0.0027(19)
C(7) 0.025(2) 0.033(2) 0.021(2) -0.019(2) -0.004(2) -0.001(2)
C(8) 0.024(2) 0.015(2) 0.027(2) -0.012(2) -0.006(2) 0.0053(19)
C(9) 0.032(2) 0.020(2) 0.039(2) -0.017(2) -0.008(2) 0.001(2)
C(10) 0.029(2) 0.020(2) 0.030(2) -0.013(2) -0.008(2) 0.005(2)
C(11) 0.029(2) 0.017(2) 0.028(2) -0.015(2) -0.006(2) 0.0015(19)
C(12) 0.033(2) 0.018(2) 0.039(2) -0.013(2) -0.004(2) 0.001(2)
C(13) 0.045(3) 0.034(3) 0.030(2) -0.029(2) -0.011(2) -0.000(2)
C(14) 0.029(2) 0.020(2) 0.025(2) -0.011(2) -0.008(2) 0.0040(19)
C(15) 0.025(2) 0.021(2) 0.032(2) -0.014(2) -0.006(2) 0.000(2)
C(16) 0.025(2) 0.021(2) 0.043(3) -0.007(2) -0.007(2) -0.001(2)
C(17) 0.021(2) 0.036(3) 0.050(3) -0.014(2) -0.007(2) -0.004(2)
C(18) 0.028(2) 0.032(3) 0.041(2) -0.019(2) -0.002(2) -0.004(2)
C(19) 0.032(2) 0.025(2) 0.031(2) -0.017(2) -0.008(2) 0.004(2)
C(20) 0.021(2) 0.023(2) 0.017(2) -0.011(2) -0.0054(19) -0.0013(18)
C(21) 0.014(3) 0.025(3) 0.016(3) -0.010(2) -0.006(2) -0.004(2)
C(22) 0.025(2) 0.025(2) 0.030(2) -0.011(2) -0.004(2) 0.005(2)
C(23) 0.035(2) 0.030(2) 0.029(2) -0.015(2) -0.007(2) 0.002(2)
C(24) 0.040(3) 0.034(3) 0.033(2) -0.024(2) -0.014(2) 0.009(2)
C(25) 0.037(2) 0.037(3) 0.025(2) -0.020(2) -0.011(2) 0.010(2)
C(26) 0.030(2) 0.032(3) 0.038(3) -0.016(2) -0.014(2) 0.008(2)
C(27) 0.036(4) 0.032(4) 0.019(3) -0.016(3) -0.002(3) -0.009(2)
C(28) 0.033(3) 0.036(3) 0.087(4) -0.012(2) -0.024(3) -0.016(3)
C(29) 0.034(3) 0.059(4) 0.064(4) -0.009(3) -0.012(3) -0.028(3)
C(30) 0.024(3) 0.054(3) 0.064(3) -0.016(2) -0.008(2) -0.008(3)
C(31) 0.029(2) 0.042(3) 0.049(3) -0.017(2) -0.009(2) 0.006(2)
C(32) 0.029(2) 0.033(3) 0.057(3) -0.015(2) -0.011(2) 0.015(2)
C(35) 0.033(3) 0.040(3) 0.065(3) -0.021(2) -0.011(2) 0.003(2)
C(36) 0.029(3) 0.035(3) 0.082(4) -0.009(2) -0.005(3) -0.008(3)
C(37) 0.023(2) 0.046(3) 0.064(3) -0.012(2) 0.003(2) -0.016(3)
C(38) 0.035(3) 0.048(3) 0.033(2) -0.026(2) -0.004(2) -0.002(2)
C(39) 0.029(2) 0.035(2) 0.023(2) -0.022(2) -0.004(2) -0.003(2)
C(40) 0.045(3) 0.061(4) 0.033(3) -0.036(3) -0.000(2) -0.006(2)
C(41) 0.056(3) 0.067(4) 0.031(2) -0.052(3) -0.009(2) 0.005(2)
C(42) 0.036(2) 0.036(3) 0.025(2) -0.023(2) -0.015(2) 0.005(2)
C(43) 0.047(3) 0.043(3) 0.030(2) -0.031(3) -0.016(2) 0.008(2)
C(44) 0.064(4) 0.049(3) 0.062(3) -0.042(3) -0.039(3) 0.017(3)
C(45) 0.048(3) 0.024(3) 0.093(4) -0.018(3) -0.043(3) 0.017(3)
C(46) 0.034(3) 0.030(3) 0.101(5) -0.015(2) -0.029(3) -0.001(3)
C(47) 0.027(2) 0.033(2) 0.023(2) -0.010(2) -0.008(2) 0.002(2)
C(48) 0.032(2) 0.034(3) 0.028(2) -0.013(2) -0.004(2) 0.001(2)
C(49) 0.040(3) 0.034(3) 0.045(3) -0.014(2) -0.004(2) -0.003(2)
C(50) 0.042(3) 0.039(3) 0.062(3) -0.017(3) 0.005(2) -0.009(2)
C(51) 0.038(3) 0.040(3) 0.049(3) -0.017(2) 0.002(2) -0.009(2)
C(52) 0.026(2) 0.031(2) 0.031(2) -0.013(2) -0.002(2) -0.001(2)
C(53) 0.032(2) 0.034(3) 0.036(2) -0.018(2) -0.009(2) -0.001(2)
C(54) 0.034(2) 0.034(3) 0.026(2) -0.018(2) -0.005(2) -0.005(2)
C(55) 0.040(3) 0.040(3) 0.035(2) -0.024(2) -0.004(2) -0.007(2)
C(56) 0.046(3) 0.053(3) 0.034(2) -0.029(3) -0.015(2) -0.001(2)
C(57) 0.038(2) 0.028(2) 0.036(2) -0.019(2) -0.009(2) -0.001(2)
C(58) 0.043(3) 0.036(3) 0.048(3) -0.022(2) -0.000(2) -0.009(2)
C(59) 0.044(3) 0.036(3) 0.041(3) -0.025(2) -0.010(2) 0.001(2)
C(60) 0.049(3) 0.036(3) 0.028(2) -0.030(2) -0.013(2) 0.005(2)
C(61) 0.032(2) 0.038(3) 0.031(2) -0.019(2) -0.005(2) -0.000(2)
C(62) 0.037(3) 0.046(3) 0.044(3) -0.022(2) -0.012(2) -0.001(2)
C(63) 0.033(3) 0.049(3) 0.060(3) -0.015(3) -0.010(2) -0.007(3)
C(64) 0.037(3) 0.060(4) 0.057(3) -0.032(3) -0.009(2) -0.002(3)
C(65) 0.036(3) 0.044(3) 0.049(3) -0.022(2) -0.013(2) -0.003(2)
C(66) 0.031(2) 0.036(3) 0.032(2) -0.018(2) -0.011(2) 0.001(2)
C(67) 0.027(2) 0.016(2) 0.024(2) -0.014(2) -0.005(2) 0.0062(19)
C(68) 0.027(2) 0.018(2) 0.031(2) -0.015(2) -0.010(2) 0.0036(19)
C(69) 0.027(2) 0.019(2) 0.031(2) -0.013(2) -0.002(2) -0.001(2)
C(70) 0.021(2) 0.020(2) 0.040(2) -0.011(2) -0.007(2) 0.007(2)
C(71) 0.026(2) 0.023(2) 0.035(2) -0.011(2) -0.017(2) 0.007(2)
C(72) 0.030(2) 0.025(2) 0.026(2) -0.011(2) -0.012(2) 0.001(2)
C(73) 0.026(2) 0.026(2) 0.030(2) -0.005(2) -0.006(2) 0.000(2)
C(74) 0.035(3) 0.043(3) 0.048(3) -0.013(2) -0.004(2) -0.008(2)
C(75) 0.056(4) 0.083(5) 0.037(3) -0.027(3) 0.003(3) -0.023(3)
C(76) 0.054(4) 0.057(4) 0.070(4) -0.003(3) -0.021(3) -0.032(3)
C(77) 0.060(4) 0.027(3) 0.077(4) -0.006(3) -0.037(3) -0.011(3)
C(78) 0.038(3) 0.021(2) 0.050(3) -0.004(2) -0.021(2) -0.003(2)
C(79) 0.016(2) 0.022(2) 0.037(2) -0.010(2) -0.007(2) 0.007(2)
C(80) 0.017(2) 0.025(2) 0.033(2) -0.010(2) -0.006(2) 0.007(2)
C(81) 0.025(2) 0.022(2) 0.039(2) -0.009(2) -0.006(2) 0.008(2)
C(82) 0.022(2) 0.046(3) 0.040(3) -0.016(2) -0.010(2) 0.018(2)
C(83) 0.029(2) 0.038(3) 0.035(2) -0.013(2) -0.012(2) 0.004(2)
C(84) 0.025(2) 0.022(2) 0.037(2) -0.008(2) -0.013(2) 0.002(2)
C(85) 0.021(2) 0.024(2) 0.026(2) -0.007(2) -0.003(2) 0.001(2)
C(86) 0.027(2) 0.040(3) 0.063(3) -0.019(2) -0.016(2) 0.021(2)
C(87) 0.033(3) 0.052(3) 0.076(4) -0.025(3) -0.024(3) 0.025(3)
C(88) 0.042(3) 0.044(3) 0.062(3) -0.028(3) -0.006(2) 0.015(2)
C(89) 0.031(3) 0.039(3) 0.071(4) -0.016(2) -0.011(2) 0.024(2)
C(90) 0.026(2) 0.029(2) 0.059(3) -0.012(2) -0.014(2) 0.013(2)
C(91) 0.037(2) 0.025(2) 0.026(2) -0.017(2) -0.014(2) 0.000(2)
C(92) 0.042(3) 0.033(3) 0.029(2) -0.021(2) -0.017(2) 0.006(2)
C(93) 0.059(3) 0.031(3) 0.033(2) -0.028(2) -0.020(2) 0.007(2)
C(94) 0.060(3) 0.028(3) 0.035(3) -0.014(2) -0.021(2) -0.003(2)
C(95) 0.044(3) 0.028(3) 0.042(3) -0.008(2) -0.018(2) -0.002(2)
C(96) 0.034(2) 0.032(3) 0.038(2) -0.014(2) -0.009(2) 0.000(2)
C(97) 0.026(2) 0.020(2) 0.038(2) -0.007(2) -0.009(2) -0.003(2)
C(98) 0.031(2) 0.035(3) 0.046(3) -0.015(2) -0.009(2) -0.009(2)
C(99) 0.044(3) 0.032(3) 0.039(3) -0.011(2) -0.017(2) -0.003(2)
C(100) 0.037(3) 0.032(3) 0.062(3) -0.011(2) -0.024(2) -0.009(2)
C(101) 0.042(3) 0.032(3) 0.079(4) -0.019(2) -0.031(3) -0.000(3)
C(102) 0.037(3) 0.025(2) 0.061(3) -0.012(2) -0.025(2) 0.004(2)
C(103) 0.020(2) 0.025(2) 0.047(3) -0.012(2) -0.015(2) 0.003(2)
C(104) 0.028(2) 0.032(3) 0.044(3) -0.015(2) -0.012(2) 0.000(2)
C(105) 0.028(2) 0.033(3) 0.066(3) -0.019(2) -0.020(2) 0.012(2)
C(106) 0.026(2) 0.044(3) 0.055(3) -0.022(2) -0.012(2) 0.019(2)
C(107) 0.025(2) 0.043(3) 0.040(3) -0.013(2) -0.004(2) 0.008(2)
C(108) 0.026(2) 0.025(2) 0.049(3) -0.011(2) -0.010(2) 0.003(2)
C(109) 0.035(2) 0.025(2) 0.040(2) -0.020(2) -0.010(2) 0.000(2)
C(110) 0.032(2) 0.036(3) 0.045(3) -0.022(2) -0.012(2) 0.006(2)
C(111) 0.034(3) 0.037(3) 0.053(3) -0.019(2) -0.016(2) 0.011(2)
C(112) 0.021(2) 0.032(3) 0.082(4) -0.011(2) -0.003(2) -0.014(3)
C(113) 0.042(3) 0.047(3) 0.058(3) -0.024(3) 0.007(2) -0.027(2)
C(114) 0.030(2) 0.040(3) 0.057(3) -0.015(2) -0.011(2) -0.015(2)
C(115) 0.056(4) 0.053(4) 0.087(5) -0.018(3) 0.003(3) -0.034(3)
C(116) 0.164(7) 0.042(4) 0.050(4) -0.043(4) -0.035(4) 0.014(3)
C(117) 0.287(15) 0.140(10) 0.092(7) -0.040(9) -0.092(9) 0.060(7)
B(1) 0.023(2) 0.019(2) 0.026(2) -0.010(2) -0.005(2) 0.000(2)
B(2) 0.029(3) 0.027(3) 0.042(3) -0.016(2) -0.015(2) 0.002(2)

loop_
_atom_type_symbol
_atom_type_description
_atom_type_scat_dispersion_real
_atom_type_scat_dispersion_imag
_atom_type_scat_source
C C 0.003 0.002
;
International Tables for Crystallography
(1992, Vol. C, Tables 4.2.6.8 and 6.1.1.4)
;
H H 0.000 0.000
;
International Tables for Crystallography
(1992, Vol. C, Table 6.1.1.4)
;
N N 0.006 0.003
;
International Tables for Crystallography
(1992, Vol. C, Tables 4.2.6.8 and 6.1.1.4)
;
O O 0.011 0.006
;
International Tables for Crystallography
(1992, Vol. C, Tables 4.2.6.8 and 6.1.1.4)
;
B B 0.001 0.001
;
International Tables for Crystallography
(1992, Vol. C, Tables 4.2.6.8 and 6.1.1.4)
;
Mn Mn 0.337 0.728
;
International Tables for Crystallography
(1992, Vol. C, Tables 4.2.6.8 and 6.1.1.4)
;
Ni Ni 0.339 1.112
;
International Tables for Crystallography
(1992, Vol. C, Tables 4.2.6.8 and 6.1.1.4)
;

loop_
_geom_angle_atom_site_label_1
_geom_angle_atom_site_label_2
_geom_angle_atom_site_label_3
_geom_angle
_geom_angle_publ_flag
_geom_angle_site_symmetry_1
_geom_angle_site_symmetry_2
_geom_angle_site_symmetry_3
N(3) Ni(1) N(4) 77.4(2) yes . . .
N(3) Ni(1) N(5) 169.0(2) yes . . .
N(3) Ni(1) N(6) 93.53(19) yes . . .
N(3) Ni(1) N(7) 148.0(4) yes . . .
N(3) Ni(1) N(8) 30.4(3) yes . . .
N(3) Ni(1) N(9) 84.35(17) yes . . .
N(3) Ni(1) N(10) 96.6(2) yes . . .
N(4) Ni(1) N(5) 97.3(2) yes . . .
N(4) Ni(1) N(6) 91.90(17) yes . . .
N(4) Ni(1) N(7) 71.9(5) yes . . .
N(4) Ni(1) N(8) 95.9(5) yes . . .
N(4) Ni(1) N(9) 92.56(15) yes . . .
N(4) Ni(1) N(10) 170.18(12) yes . . .
N(5) Ni(1) N(6) 76.9(2) yes . . .
N(5) Ni(1) N(7) 31.6(4) yes . . .
N(5) Ni(1) N(8) 143.5(3) yes . . .
N(5) Ni(1) N(9) 105.70(19) yes . . .
N(5) Ni(1) N(10) 89.9(2) yes . . .
N(6) Ni(1) N(7) 96.4(3) yes . . .
N(6) Ni(1) N(8) 68.8(3) yes . . .
N(6) Ni(1) N(9) 174.52(17) yes . . .
N(6) Ni(1) N(10) 96.26(17) yes . . .
N(7) Ni(1) N(8) 160.9(6) yes . . .
N(7) Ni(1) N(9) 88.1(3) yes . . .
N(7) Ni(1) N(10) 112.4(5) yes . . .
N(8) Ni(1) N(9) 107.5(3) yes . . .
N(8) Ni(1) N(10) 82.0(5) yes . . .
N(9) Ni(1) N(10) 79.01(15) yes . . .
O(1) Mn(1) O(1) 82.12(10) yes . . 2_765
O(1) Mn(1) O(2) 92.79(13) yes . . .
O(1) Mn(1) O(3) 93.08(11) yes . . .
O(1) Mn(1) N(1) 91.50(13) yes . . .
O(1) Mn(1) N(2) 166.68(13) yes . . .
O(1) Mn(1) O(2) 84.53(12) yes 2_765 . .
O(1) Mn(1) O(3) 175.20(9) yes 2_765 . .
O(1) Mn(1) N(1) 92.46(13) yes 2_765 . .
O(1) Mn(1) N(2) 86.65(12) yes 2_765 . .
O(2) Mn(1) O(3) 95.67(13) yes . . .
O(2) Mn(1) N(1) 174.37(12) yes . . .
O(2) Mn(1) N(2) 93.23(15) yes . . .
O(3) Mn(1) N(1) 87.72(15) yes . . .
O(3) Mn(1) N(2) 98.13(13) yes . . .
N(1) Mn(1) N(2) 81.82(15) yes . . .
O(4) Mn(2) O(5) 91.76(12) yes . . .
O(4) Mn(2) O(5) 171.07(10) yes . . 2_766
O(4) Mn(2) O(6) 96.68(15) yes . . .
O(4) Mn(2) N(11) 86.76(15) yes . . .
O(4) Mn(2) N(12) 100.07(14) yes . . .
O(5) Mn(2) O(5) 79.31(11) yes . . 2_766
O(5) Mn(2) O(6) 93.03(15) yes . . .
O(5) Mn(2) N(11) 91.54(16) yes . . .
O(5) Mn(2) N(12) 165.95(17) yes . . .
O(5) Mn(2) O(6) 83.48(13) yes 2_766 . .
O(5) Mn(2) N(11) 93.85(14) yes 2_766 . .
O(5) Mn(2) N(12) 88.83(12) yes 2_766 . .
O(6) Mn(2) N(11) 174.19(14) yes . . .
O(6) Mn(2) N(12) 93.09(17) yes . . .
N(11) Mn(2) N(12) 81.67(17) yes . . .
Mn(1) O(1) Mn(1) 97.88(11) yes . . 2_765
Mn(1) O(1) C(1) 122.3(3) yes . . .
Mn(1) O(1) C(1) 118.8(2) yes 2_765 . .
Mn(1) O(2) C(20) 129.4(3) yes . . .
Mn(1) O(3) N(3) 130.3(3) yes . . .
Mn(1) O(3) N(8) 130.4(7) yes . . .
N(3) O(3) N(8) 46.7(6) yes . . .
Mn(2) O(4) N(5) 130.6(2) yes . . .
Mn(2) O(4) N(7) 121.3(6) yes . . .
N(5) O(4) N(7) 49.2(5) yes . . .
Mn(2) O(5) Mn(2) 100.69(11) yes . . 2_766
Mn(2) O(5) C(47) 120.1(3) yes . . .
Mn(2) O(5) C(47) 120.7(2) yes 2_766 . .
Mn(2) O(6) C(66) 130.1(3) yes . . .
C(118) O(10) C(119) 41.3(13) yes . . .
Mn(1) N(1) C(7) 122.1(3) yes . . .
Mn(1) N(1) C(8) 116.4(2) yes . . .
C(7) N(1) C(8) 121.5(4) yes . . .
Mn(1) N(2) C(11) 115.0(2) yes . . .
Mn(1) N(2) C(14) 124.5(3) yes . . .
C(11) N(2) C(14) 120.2(3) yes . . .
Ni(1) N(3) O(3) 123.3(4) yes . . .
Ni(1) N(3) N(8) 71.0(8) yes . . .
Ni(1) N(3) C(21) 114.8(3) yes . . .
O(3) N(3) N(8) 71.4(8) yes . . .
O(3) N(3) C(21) 121.8(5) yes . . .
N(8) N(3) C(21) 129.5(12) yes . . .
Ni(1) N(4) C(22) 115.7(3) yes . . .
Ni(1) N(4) C(26) 124.7(4) yes . . .
C(22) N(4) C(26) 119.5(4) yes . . .
Ni(1) N(5) O(4) 125.2(2) yes . . .
Ni(1) N(5) N(7) 77.2(7) yes . . .
Ni(1) N(5) C(27) 114.8(4) yes . . .
O(4) N(5) N(7) 67.4(8) yes . . .
O(4) N(5) C(27) 120.0(4) yes . . .
N(7) N(5) C(27) 129.1(10) yes . . .
Ni(1) N(6) C(28) 114.9(4) yes . . .
Ni(1) N(6) C(32) 125.9(3) yes . . .
C(28) N(6) C(32) 119.1(4) yes . . .
Ni(1) N(7) O(4) 118.6(9) yes . . .
Ni(1) N(7) N(5) 71.2(6) yes . . .
Ni(1) N(7) C(33) 115.6(11) yes . . .
O(4) N(7) N(5) 63.4(9) yes . . .
O(4) N(7) C(33) 125.8(11) yes . . .
N(5) N(7) C(33) 141.5(13) yes . . .
Ni(1) N(8) O(3) 122.5(9) yes . . .
Ni(1) N(8) N(3) 78.6(8) yes . . .
Ni(1) N(8) C(34) 114.4(10) yes . . .
O(3) N(8) N(3) 62.0(6) yes . . .
O(3) N(8) C(34) 123.0(12) yes . . .
N(3) N(8) C(34) 138(2) yes . . .
Ni(1) N(9) C(35) 128.6(4) yes . . .
Ni(1) N(9) C(39) 112.2(2) yes . . .
C(35) N(9) C(39) 118.8(4) yes . . .
Ni(1) N(10) C(42) 112.1(3) yes . . .
Ni(1) N(10) C(46) 130.0(4) yes . . .
C(42) N(10) C(46) 117.5(5) yes . . .
Mn(2) N(11) C(53) 121.8(4) yes . . .
Mn(2) N(11) C(54) 116.1(2) yes . . .
C(53) N(11) C(54) 122.1(5) yes . . .
Mn(2) N(12) C(57) 114.9(2) yes . . .
Mn(2) N(12) C(60) 124.8(4) yes . . .
C(57) N(12) C(60) 120.2(4) yes . . .
O(1) C(1) C(2) 119.6(5) yes . . .
O(1) C(1) C(6) 121.2(3) yes . . .
C(2) C(1) C(6) 119.2(4) yes . . .
C(1) C(2) C(3) 120.5(5) yes . . .
C(2) C(3) C(4) 121.3(4) yes . . .
C(3) C(4) C(5) 118.2(4) yes . . .
C(4) C(5) C(6) 122.8(5) yes . . .
C(1) C(6) C(5) 117.8(3) yes . . .
C(1) C(6) C(7) 122.8(4) yes . . .
C(5) C(6) C(7) 119.4(5) yes . . .
N(1) C(7) C(6) 127.2(5) yes . . .
N(1) C(8) C(9) 111.1(3) yes . . .
N(1) C(8) C(10) 107.2(3) yes . . .
N(1) C(8) C(11) 105.7(3) yes . . .
C(9) C(8) C(10) 108.5(3) yes . . .
C(9) C(8) C(11) 111.1(3) yes . . .
C(10) C(8) C(11) 113.1(3) yes . . .
N(2) C(11) C(8) 107.3(3) yes . . .
N(2) C(11) C(12) 111.5(4) yes . . .
N(2) C(11) C(13) 104.3(3) yes . . .
C(8) C(11) C(12) 112.3(3) yes . . .
C(8) C(11) C(13) 111.0(4) yes . . .
C(12) C(11) C(13) 110.0(3) yes . . .
N(2) C(14) C(15) 126.3(4) yes . . .
C(14) C(15) C(16) 117.3(4) yes . . .
C(14) C(15) C(20) 122.9(3) yes . . .
C(16) C(15) C(20) 119.7(5) yes . . .
C(15) C(16) C(17) 120.7(4) yes . . .
C(16) C(17) C(18) 119.4(4) yes . . .
C(17) C(18) C(19) 120.9(5) yes . . .
C(18) C(19) C(20) 120.9(4) yes . . .
O(2) C(20) C(15) 123.5(4) yes . . .
O(2) C(20) C(19) 118.2(3) yes . . .
C(15) C(20) C(19) 118.3(3) yes . . .
N(3) C(21) C(22) 119.2(5) yes . . .
N(4) C(22) C(21) 112.9(5) yes . . .
N(4) C(22) C(23) 121.0(4) yes . . .
C(21) C(22) C(23) 126.0(4) yes . . .
C(22) C(23) C(24) 119.0(5) yes . . .
C(23) C(24) C(25) 120.2(5) yes . . .
C(24) C(25) C(26) 118.5(4) yes . . .
N(4) C(26) C(25) 121.8(5) yes . . .
N(4) C(26) C(33) 107.2(7) yes . . .
C(25) C(26) C(33) 130.5(7) yes . . .
N(5) C(27) C(28) 119.8(5) yes . . .
N(6) C(28) C(27) 113.1(4) yes . . .
N(6) C(28) C(29) 122.2(6) yes . . .
C(27) C(28) C(29) 124.8(5) yes . . .
C(28) C(29) C(30) 118.3(5) yes . . .
C(29) C(30) C(31) 118.9(4) yes . . .
C(30) C(31) C(32) 120.5(5) yes . . .
N(6) C(32) C(31) 120.9(4) yes . . .
N(6) C(32) C(34) 101.2(10) yes . . .
C(31) C(32) C(34) 136.7(10) yes . . .
N(7) C(33) C(26) 120.4(11) yes . . .
N(8) C(34) C(32) 127.5(15) yes . . .
N(9) C(35) C(36) 122.3(5) yes . . .
C(35) C(36) C(37) 119.6(4) yes . . .
C(36) C(37) C(38) 119.6(4) yes . . .
C(37) C(38) C(39) 117.8(5) yes . . .
C(37) C(38) C(40) 124.1(4) yes . . .
C(39) C(38) C(40) 118.0(4) yes . . .
N(9) C(39) C(38) 121.9(4) yes . . .
N(9) C(39) C(42) 117.9(4) yes . . .
C(38) C(39) C(42) 120.2(5) yes . . .
C(38) C(40) C(41) 121.3(5) yes . . .
C(40) C(41) C(43) 122.2(6) yes . . .
N(10) C(42) C(39) 116.5(5) yes . . .
N(10) C(42) C(43) 123.7(4) yes . . .
C(39) C(42) C(43) 119.8(4) yes . . .
C(41) C(43) C(42) 118.4(4) yes . . .
C(41) C(43) C(44) 124.9(6) yes . . .
C(42) C(43) C(44) 116.6(4) yes . . .
C(43) C(44) C(45) 120.3(6) yes . . .
C(44) C(45) C(46) 119.5(4) yes . . .
N(10) C(46) C(45) 122.4(4) yes . . .
O(5) C(47) C(48) 118.4(5) yes . . .
O(5) C(47) C(52) 123.0(4) yes . . .
C(48) C(47) C(52) 118.6(3) yes . . .
C(47) C(48) C(49) 119.8(5) yes . . .
C(48) C(49) C(50) 122.2(5) yes . . .
C(49) C(50) C(51) 118.2(4) yes . . .
C(50) C(51) C(52) 121.4(6) yes . . .
C(47) C(52) C(51) 119.8(4) yes . . .
C(47) C(52) C(53) 122.7(3) yes . . .
C(51) C(52) C(53) 117.5(5) yes . . .
N(11) C(53) C(52) 125.9(5) yes . . .
N(11) C(54) C(55) 111.8(3) yes . . .
N(11) C(54) C(56) 106.7(4) yes . . .
N(11) C(54) C(57) 104.5(4) yes . . .
C(55) C(54) C(56) 109.2(5) yes . . .
C(55) C(54) C(57) 111.1(4) yes . . .
C(56) C(54) C(57) 113.4(3) yes . . .
N(12) C(57) C(54) 106.5(3) yes . . .
N(12) C(57) C(58) 111.5(3) yes . . .
N(12) C(57) C(59) 104.8(4) yes . . .
C(54) C(57) C(58) 111.7(4) yes . . .
C(54) C(57) C(59) 112.8(3) yes . . .
C(58) C(57) C(59) 109.3(4) yes . . .
N(12) C(60) C(61) 125.9(4) yes . . .
C(60) C(61) C(62) 117.2(5) yes . . .
C(60) C(61) C(66) 122.4(3) yes . . .
C(62) C(61) C(66) 120.3(5) yes . . .
C(61) C(62) C(63) 121.5(5) yes . . .
C(62) C(63) C(64) 118.4(4) yes . . .
C(63) C(64) C(65) 121.8(6) yes . . .
C(64) C(65) C(66) 120.6(5) yes . . .
O(6) C(66) C(61) 123.3(5) yes . . .
O(6) C(66) C(65) 119.3(4) yes . . .
C(61) C(66) C(65) 117.4(4) yes . . .
C(68) C(67) C(72) 113.3(3) yes . . .
C(68) C(67) B(1) 123.8(4) yes . . .
C(72) C(67) B(1) 122.9(3) yes . . .
C(67) C(68) C(69) 124.6(5) yes . . .
C(68) C(69) C(70) 119.6(3) yes . . .
C(69) C(70) C(71) 119.4(4) yes . . .
C(70) C(71) C(72) 119.6(5) yes . . .
C(67) C(72) C(71) 123.4(3) yes . . .
C(74) C(73) C(78) 114.0(4) yes . . .
C(74) C(73) B(1) 123.9(5) yes . . .
C(78) C(73) B(1) 121.8(4) yes . . .
C(73) C(74) C(75) 122.5(6) yes . . .
C(74) C(75) C(76) 120.1(5) yes . . .
C(75) C(76) C(77) 120.1(6) yes . . .
C(76) C(77) C(78) 119.9(7) yes . . .
C(73) C(78) C(77) 123.2(5) yes . . .
C(80) C(79) C(84) 113.6(4) yes . . .
C(80) C(79) B(1) 125.1(4) yes . . .
C(84) C(79) B(1) 121.3(3) yes . . .
C(79) C(80) C(81) 123.9(4) yes . . .
C(80) C(81) C(82) 120.0(4) yes . . .
C(81) C(82) C(83) 118.7(4) yes . . .
C(82) C(83) C(84) 120.6(5) yes . . .
C(79) C(84) C(83) 123.1(4) yes . . .
C(86) C(85) C(90) 114.6(5) yes . . .
C(86) C(85) B(1) 121.3(4) yes . . .
C(90) C(85) B(1) 123.8(4) yes . . .
C(85) C(86) C(87) 122.5(4) yes . . .
C(86) C(87) C(88) 120.7(5) yes . . .
C(87) C(88) C(89) 119.0(6) yes . . .
C(88) C(89) C(90) 118.8(4) yes . . .
C(85) C(90) C(89) 124.3(5) yes . . .
C(92) C(91) C(96) 114.2(4) yes . . .
C(92) C(91) B(2) 124.7(3) yes . . .
C(96) C(91) B(2) 120.9(5) yes . . .
C(91) C(92) C(93) 122.2(4) yes . . .
C(92) C(93) C(94) 120.3(6) yes . . .
C(93) C(94) C(95) 119.1(5) yes . . .
C(94) C(95) C(96) 119.6(4) yes . . .
C(91) C(96) C(95) 124.5(6) yes . . .
C(98) C(97) C(102) 114.1(5) yes . . .
C(98) C(97) B(2) 119.5(5) yes . . .
C(102) C(97) B(2) 126.4(4) yes . . .
C(97) C(98) C(99) 123.6(5) yes . . .
C(98) C(99) C(100) 120.0(4) yes . . .
C(99) C(100) C(101) 118.4(6) yes . . .
C(100) C(101) C(102) 121.3(6) yes . . .
C(97) C(102) C(101) 122.6(5) yes . . .
C(104) C(103) C(108) 113.7(4) yes . . .
C(104) C(103) B(2) 121.7(4) yes . . .
C(108) C(103) B(2) 124.6(4) yes . . .
C(103) C(104) C(105) 123.1(4) yes . . .
C(104) C(105) C(106) 120.5(5) yes . . .
C(105) C(106) C(107) 118.9(5) yes . . .
C(106) C(107) C(108) 120.1(4) yes . . .
C(103) C(108) C(107) 123.6(4) yes . . .
C(110) C(109) C(114) 114.9(4) yes . . .
C(110) C(109) B(2) 120.0(4) yes . . .
C(114) C(109) B(2) 125.1(5) yes . . .
C(109) C(110) C(111) 123.3(4) yes . . .
C(110) C(111) C(112) 120.0(5) yes . . .
C(111) C(112) C(113) 119.4(4) yes . . .
C(112) C(113) C(114) 120.4(5) yes . . .
C(109) C(114) C(113) 121.9(5) yes . . .
O(10) C(118) C(119) 68.8(17) yes . . .
O(10) C(119) C(118) 69.9(16) yes . . .
C(67) B(1) C(73) 107.2(4) yes . . .
C(67) B(1) C(79) 109.7(3) yes . . .
C(67) B(1) C(85) 109.6(3) yes . . .
C(73) B(1) C(79) 112.2(3) yes . . .
C(73) B(1) C(85) 109.7(3) yes . . .
C(79) B(1) C(85) 108.4(4) yes . . .
C(91) B(2) C(97) 106.3(3) yes . . .
C(91) B(2) C(103) 110.5(3) yes . . .
C(91) B(2) C(109) 111.4(5) yes . . .
C(97) B(2) C(103) 110.8(5) yes . . .
C(97) B(2) C(109) 110.1(3) yes . . .
C(103) B(2) C(109) 107.7(3) yes . . .
C(1) C(2) H(1) 119.7 no . . .
C(3) C(2) H(1) 119.8 no . . .
C(2) C(3) H(2) 119.3 no . . .
C(4) C(3) H(2) 119.3 no . . .
C(3) C(4) H(3) 120.9 no . . .
C(5) C(4) H(3) 120.9 no . . .
C(4) C(5) H(4) 118.6 no . . .
C(6) C(5) H(4) 118.6 no . . .
N(1) C(7) H(5) 116.4 no . . .
C(6) C(7) H(5) 116.4 no . . .
C(8) C(9) H(6) 109.4 no . . .
C(8) C(9) H(9) 109.5 no . . .
C(8) C(9) H(10) 109.5 no . . .
H(6) C(9) H(9) 109.5 no . . .
H(6) C(9) H(10) 109.5 no . . .
H(9) C(9) H(10) 109.5 no . . .
C(8) C(10) H(7) 109.4 no . . .
C(8) C(10) H(11) 109.5 no . . .
C(8) C(10) H(28) 109.5 no . . .
H(7) C(10) H(11) 109.5 no . . .
H(7) C(10) H(28) 109.5 no . . .
H(11) C(10) H(28) 109.5 no . . .
C(11) C(12) H(8) 109.5 no . . .
C(11) C(12) H(29) 109.4 no . . .
C(11) C(12) H(100) 109.5 no . . .
H(8) C(12) H(29) 109.5 no . . .
H(8) C(12) H(100) 109.5 no . . .
H(29) C(12) H(100) 109.5 no . . .
C(11) C(13) H(12) 109.5 no . . .
C(11) C(13) H(13) 109.5 no . . .
C(11) C(13) H(14) 109.5 no . . .
H(12) C(13) H(13) 109.5 no . . .
H(12) C(13) H(14) 109.5 no . . .
H(13) C(13) H(14) 109.5 no . . .
N(2) C(14) H(15) 116.9 no . . .
C(15) C(14) H(15) 116.9 no . . .
C(15) C(16) H(16) 119.7 no . . .
C(17) C(16) H(16) 119.7 no . . .
C(16) C(17) H(17) 120.3 no . . .
C(18) C(17) H(17) 120.3 no . . .
C(17) C(18) H(18) 119.5 no . . .
C(19) C(18) H(18) 119.5 no . . .
C(18) C(19) H(19) 119.5 no . . .
C(20) C(19) H(19) 119.5 no . . .
N(3) C(21) H(20) 120.4 no . . .
C(22) C(21) H(20) 120.4 no . . .
C(22) C(23) H(21) 120.5 no . . .
C(24) C(23) H(21) 120.5 no . . .
C(23) C(24) H(22) 119.9 no . . .
C(25) C(24) H(22) 119.9 no . . .
C(24) C(25) H(23) 120.7 no . . .
C(26) C(25) H(23) 120.8 no . . .
N(5) C(27) H(24) 120.1 no . . .
C(28) C(27) H(24) 120.1 no . . .
C(28) C(29) H(25) 120.9 no . . .
C(30) C(29) H(25) 120.9 no . . .
C(29) C(30) H(26) 120.5 no . . .
C(31) C(30) H(26) 120.5 no . . .
C(30) C(31) H(27) 119.7 no . . .
C(32) C(31) H(27) 119.7 no . . .
N(9) C(35) H(30) 118.8 no . . .
C(36) C(35) H(30) 118.8 no . . .
C(35) C(36) H(31) 120.2 no . . .
C(37) C(36) H(31) 120.2 no . . .
C(36) C(37) H(32) 120.2 no . . .
C(38) C(37) H(32) 120.2 no . . .
C(38) C(40) H(33) 119.4 no . . .
C(41) C(40) H(33) 119.4 no . . .
C(40) C(41) H(34) 118.9 no . . .
C(43) C(41) H(34) 118.9 no . . .
C(43) C(44) H(35) 119.9 no . . .
C(45) C(44) H(35) 119.9 no . . .
C(44) C(45) H(36) 120.3 no . . .
C(46) C(45) H(36) 120.3 no . . .
N(10) C(46) H(37) 118.8 no . . .
C(45) C(46) H(37) 118.8 no . . .
C(47) C(48) H(38) 120.1 no . . .
C(49) C(48) H(38) 120.1 no . . .
C(48) C(49) H(39) 118.9 no . . .
C(50) C(49) H(39) 118.9 no . . .
C(49) C(50) H(40) 120.9 no . . .
C(51) C(50) H(40) 120.9 no . . .
C(50) C(51) H(41) 119.3 no . . .
C(52) C(51) H(41) 119.3 no . . .
N(11) C(53) H(42) 117.0 no . . .
C(52) C(53) H(42) 117.0 no . . .
C(54) C(55) H(43) 109.5 no . . .
C(54) C(55) H(44) 109.5 no . . .
C(54) C(55) H(45) 109.5 no . . .
H(43) C(55) H(44) 109.5 no . . .
H(43) C(55) H(45) 109.5 no . . .
H(44) C(55) H(45) 109.5 no . . .
C(54) C(56) H(46) 109.5 no . . .
C(54) C(56) H(47) 109.5 no . . .
C(54) C(56) H(48) 109.5 no . . .
H(46) C(56) H(47) 109.5 no . . .
H(46) C(56) H(48) 109.5 no . . .
H(47) C(56) H(48) 109.5 no . . .
C(57) C(58) H(49) 109.5 no . . .
C(57) C(58) H(50) 109.5 no . . .
C(57) C(58) H(51) 109.5 no . . .
H(49) C(58) H(50) 109.5 no . . .
H(49) C(58) H(51) 109.5 no . . .
H(50) C(58) H(51) 109.5 no . . .
C(57) C(59) H(52) 109.5 no . . .
C(57) C(59) H(53) 109.5 no . . .
C(57) C(59) H(54) 109.5 no . . .
H(52) C(59) H(53) 109.5 no . . .
H(52) C(59) H(54) 109.5 no . . .
H(53) C(59) H(54) 109.5 no . . .
N(12) C(60) H(55) 117.0 no . . .
C(61) C(60) H(55) 117.0 no . . .
C(61) C(62) H(56) 119.2 no . . .
C(63) C(62) H(56) 119.3 no . . .
C(62) C(63) H(57) 120.8 no . . .
C(64) C(63) H(57) 120.8 no . . .
C(63) C(64) H(58) 119.1 no . . .
C(65) C(64) H(58) 119.1 no . . .
C(64) C(65) H(59) 119.7 no . . .
C(66) C(65) H(59) 119.7 no . . .
C(67) C(68) H(60) 117.7 no . . .
C(69) C(68) H(60) 117.7 no . . .
C(68) C(69) H(61) 120.2 no . . .
C(70) C(69) H(61) 120.2 no . . .
C(69) C(70) H(62) 120.3 no . . .
C(71) C(70) H(62) 120.3 no . . .
C(70) C(71) H(63) 120.2 no . . .
C(72) C(71) H(63) 120.2 no . . .
C(67) C(72) H(64) 118.3 no . . .
C(71) C(72) H(64) 118.3 no . . .
C(73) C(74) H(65) 118.7 no . . .
C(75) C(74) H(65) 118.7 no . . .
C(74) C(75) H(66) 119.9 no . . .
C(76) C(75) H(66) 119.9 no . . .
C(75) C(76) H(67) 119.9 no . . .
C(77) C(76) H(67) 120.0 no . . .
C(76) C(77) H(68) 120.0 no . . .
C(78) C(77) H(68) 120.1 no . . .
C(73) C(78) H(69) 118.4 no . . .
C(77) C(78) H(69) 118.4 no . . .
C(79) C(80) H(70) 118.0 no . . .
C(81) C(80) H(70) 118.0 no . . .
C(80) C(81) H(71) 120.0 no . . .
C(82) C(81) H(71) 120.0 no . . .
C(81) C(82) H(72) 120.7 no . . .
C(83) C(82) H(72) 120.6 no . . .
C(82) C(83) H(73) 119.7 no . . .
C(84) C(83) H(73) 119.7 no . . .
C(79) C(84) H(74) 118.5 no . . .
C(83) C(84) H(74) 118.5 no . . .
C(85) C(86) H(75) 118.8 no . . .
C(87) C(86) H(75) 118.8 no . . .
C(86) C(87) H(76) 119.6 no . . .
C(88) C(87) H(76) 119.6 no . . .
C(87) C(88) H(77) 120.5 no . . .
C(89) C(88) H(77) 120.5 no . . .
C(88) C(89) H(78) 120.6 no . . .
C(90) C(89) H(78) 120.6 no . . .
C(85) C(90) H(79) 117.8 no . . .
C(89) C(90) H(79) 117.8 no . . .
C(91) C(92) H(80) 118.9 no . . .
C(93) C(92) H(80) 118.9 no . . .
C(92) C(93) H(81) 119.8 no . . .
C(94) C(93) H(81) 119.8 no . . .
C(93) C(94) H(82) 120.5 no . . .
C(95) C(94) H(82) 120.5 no . . .
C(94) C(95) H(83) 120.2 no . . .
C(96) C(95) H(83) 120.2 no . . .
C(91) C(96) H(84) 117.8 no . . .
C(95) C(96) H(84) 117.7 no . . .
C(97) C(98) H(85) 118.2 no . . .
C(99) C(98) H(85) 118.2 no . . .
C(98) C(99) H(86) 120.0 no . . .
C(100) C(99) H(86) 120.0 no . . .
C(99) C(100) H(87) 120.8 no . . .
C(101) C(100) H(87) 120.8 no . . .
C(100) C(101) H(88) 119.3 no . . .
C(102) C(101) H(88) 119.3 no . . .
C(97) C(102) H(89) 118.7 no . . .
C(101) C(102) H(89) 118.7 no . . .
C(103) C(104) H(94) 118.4 no . . .
C(105) C(104) H(94) 118.4 no . . .
C(104) C(105) H(93) 119.7 no . . .
C(106) C(105) H(93) 119.7 no . . .
C(105) C(106) H(92) 120.6 no . . .
C(107) C(106) H(92) 120.5 no . . .
C(106) C(107) H(91) 120.0 no . . .
C(108) C(107) H(91) 120.0 no . . .
C(103) C(108) H(90) 118.2 no . . .
C(107) C(108) H(90) 118.2 no . . .
C(109) C(110) H(95) 118.3 no . . .
C(111) C(110) H(95) 118.3 no . . .
C(110) C(111) H(96) 120.0 no . . .
C(112) C(111) H(96) 120.0 no . . .
C(111) C(112) H(97) 120.3 no . . .
C(113) C(112) H(97) 120.3 no . . .
C(112) C(113) H(98) 119.8 no . . .
C(114) C(113) H(98) 119.8 no . . .
C(109) C(114) H(99) 119.1 no . . .
C(113) C(114) H(99) 119.0 no . . .

loop_
_geom_bond_atom_site_label_1
_geom_bond_atom_site_label_2
_geom_bond_distance
_geom_bond_publ_flag
_geom_bond_site_symmetry_1
_geom_bond_site_symmetry_2
Ni(1) N(3) 2.076(5) yes . .
Ni(1) N(4) 2.078(4) yes . .
Ni(1) N(5) 2.043(4) yes . .
Ni(1) N(6) 2.083(3) yes . .
Ni(1) N(7) 2.104(12) yes . .
Ni(1) N(8) 2.002(15) yes . .
Ni(1) N(9) 2.091(3) yes . .
Ni(1) N(10) 2.099(5) yes . .
Mn(1) O(1) 1.905(2) yes . .
Mn(1) O(1) 2.526(3) yes . 2_765
Mn(1) O(2) 1.876(3) yes . .
Mn(1) O(3) 2.089(3) yes . .
Mn(1) N(1) 1.993(4) yes . .
Mn(1) N(2) 1.983(3) yes . .
Mn(2) O(4) 2.088(3) yes . .
Mn(2) O(5) 1.918(2) yes . .
Mn(2) O(5) 2.531(3) yes . 2_766
Mn(2) O(6) 1.864(4) yes . .
Mn(2) N(11) 1.981(5) yes . .
Mn(2) N(12) 1.978(3) yes . .
O(1) C(1) 1.358(5) yes . .
O(2) C(20) 1.323(4) yes . .
O(3) N(3) 1.301(5) yes . .
O(3) N(8) 1.397(12) yes . .
O(4) N(5) 1.336(6) yes . .
O(4) N(7) 1.380(18) yes . .
O(5) C(47) 1.350(4) yes . .
O(6) C(66) 1.319(4) yes . .
O(7) C(115) 1.450(7) yes . .
O(8) C(116) 1.430(9) yes . .
O(9) C(117) 1.447(12) yes . .
O(10) C(118) 1.49(2) yes . .
O(10) C(119) 1.47(2) yes . .
N(1) C(7) 1.282(5) yes . .
N(1) C(8) 1.503(5) yes . .
N(2) C(11) 1.520(7) yes . .
N(2) C(14) 1.294(5) yes . .
N(3) N(8) 1.072(13) yes . .
N(3) C(21) 1.297(9) yes . .
N(4) C(22) 1.361(6) yes . .
N(4) C(26) 1.333(6) yes . .
N(5) N(7) 1.131(14) yes . .
N(5) C(27) 1.283(7) yes . .
N(6) C(28) 1.337(7) yes . .
N(6) C(32) 1.344(8) yes . .
N(7) C(33) 1.35(2) yes . .
N(8) C(34) 1.40(2) yes . .
N(9) C(35) 1.327(6) yes . .
N(9) C(39) 1.351(7) yes . .
N(10) C(42) 1.365(6) yes . .
N(10) C(46) 1.324(6) yes . .
N(11) C(53) 1.300(5) yes . .
N(11) C(54) 1.510(7) yes . .
N(12) C(57) 1.510(8) yes . .
N(12) C(60) 1.298(5) yes . .
C(1) C(2) 1.393(5) yes . .
C(1) C(6) 1.422(8) yes . .
C(2) C(3) 1.379(6) yes . .
C(3) C(4) 1.400(8) yes . .
C(4) C(5) 1.361(6) yes . .
C(5) C(6) 1.411(6) yes . .
C(6) C(7) 1.429(6) yes . .
C(8) C(9) 1.536(8) yes . .
C(8) C(10) 1.534(6) yes . .
C(8) C(11) 1.560(5) yes . .
C(11) C(12) 1.522(5) yes . .
C(11) C(13) 1.542(6) yes . .
C(14) C(15) 1.447(8) yes . .
C(15) C(16) 1.412(5) yes . .
C(15) C(20) 1.415(6) yes . .
C(16) C(17) 1.385(8) yes . .
C(17) C(18) 1.395(6) yes . .
C(18) C(19) 1.380(6) yes . .
C(19) C(20) 1.408(8) yes . .
C(21) C(22) 1.434(7) yes . .
C(22) C(23) 1.397(8) yes . .
C(23) C(24) 1.367(6) yes . .
C(24) C(25) 1.382(7) yes . .
C(25) C(26) 1.399(8) yes . .
C(26) C(33) 1.376(18) yes . .
C(27) C(28) 1.394(10) yes . .
C(28) C(29) 1.400(7) yes . .
C(29) C(30) 1.375(9) yes . .
C(30) C(31) 1.373(7) yes . .
C(31) C(32) 1.376(6) yes . .
C(32) C(34) 1.173(15) yes . .
C(35) C(36) 1.407(6) yes . .
C(36) C(37) 1.365(9) yes . .
C(37) C(38) 1.391(7) yes . .
C(38) C(39) 1.426(6) yes . .
C(38) C(40) 1.434(9) yes . .
C(39) C(42) 1.424(6) yes . .
C(40) C(41) 1.340(7) yes . .
C(41) C(43) 1.426(7) yes . .
C(42) C(43) 1.415(9) yes . .
C(43) C(44) 1.394(7) yes . .
C(44) C(45) 1.359(7) yes . .
C(45) C(46) 1.420(9) yes . .
C(47) C(48) 1.422(7) yes . .
C(47) C(52) 1.399(9) yes . .
C(48) C(49) 1.368(6) yes . .
C(49) C(50) 1.388(10) yes . .
C(50) C(51) 1.391(8) yes . .
C(51) C(52) 1.396(6) yes . .
C(52) C(53) 1.443(7) yes . .
C(54) C(55) 1.535(8) yes . .
C(54) C(56) 1.508(6) yes . .
C(54) C(57) 1.563(6) yes . .
C(57) C(58) 1.533(6) yes . .
C(57) C(59) 1.518(6) yes . .
C(60) C(61) 1.453(9) yes . .
C(61) C(62) 1.400(5) yes . .
C(61) C(66) 1.426(7) yes . .
C(62) C(63) 1.374(10) yes . .
C(63) C(64) 1.396(9) yes . .
C(64) C(65) 1.385(6) yes . .
C(65) C(66) 1.408(9) yes . .
C(67) C(68) 1.398(5) yes . .
C(67) C(72) 1.412(7) yes . .
C(67) B(1) 1.655(6) yes . .
C(68) C(69) 1.390(5) yes . .
C(69) C(70) 1.377(8) yes . .
C(70) C(71) 1.380(5) yes . .
C(71) C(72) 1.404(6) yes . .
C(73) C(74) 1.395(6) yes . .
C(73) C(78) 1.410(8) yes . .
C(73) B(1) 1.633(7) yes . .
C(74) C(75) 1.411(8) yes . .
C(75) C(76) 1.362(12) yes . .
C(76) C(77) 1.349(9) yes . .
C(77) C(78) 1.400(8) yes . .
C(79) C(80) 1.416(6) yes . .
C(79) C(84) 1.414(7) yes . .
C(79) B(1) 1.656(6) yes . .
C(80) C(81) 1.383(6) yes . .
C(81) C(82) 1.384(7) yes . .
C(82) C(83) 1.387(7) yes . .
C(83) C(84) 1.387(6) yes . .
C(85) C(86) 1.407(7) yes . .
C(85) C(90) 1.374(6) yes . .
C(85) B(1) 1.648(8) yes . .
C(86) C(87) 1.388(9) yes . .
C(87) C(88) 1.373(7) yes . .
C(88) C(89) 1.384(8) yes . .
C(89) C(90) 1.402(9) yes . .
C(91) C(92) 1.408(9) yes . .
C(91) C(96) 1.401(5) yes . .
C(91) B(2) 1.643(7) yes . .
C(92) C(93) 1.408(7) yes . .
C(93) C(94) 1.376(7) yes . .
C(94) C(95) 1.388(10) yes . .
C(95) C(96) 1.374(7) yes . .
C(97) C(98) 1.408(6) yes . .
C(97) C(102) 1.393(8) yes . .
C(97) B(2) 1.660(9) yes . .
C(98) C(99) 1.398(8) yes . .
C(99) C(100) 1.373(9) yes . .
C(100) C(101) 1.371(8) yes . .
C(101) C(102) 1.398(9) yes . .
C(103) C(104) 1.420(7) yes . .
C(103) C(108) 1.398(6) yes . .
C(103) B(2) 1.637(7) yes . .
C(104) C(105) 1.381(7) yes . .
C(105) C(106) 1.375(7) yes . .
C(106) C(107) 1.379(8) yes . .
C(107) C(108) 1.390(7) yes . .
C(109) C(110) 1.412(8) yes . .
C(109) C(114) 1.392(6) yes . .
C(109) B(2) 1.652(6) yes . .
C(110) C(111) 1.379(6) yes . .
C(111) C(112) 1.357(7) yes . .
C(112) C(113) 1.383(9) yes . .
C(113) C(114) 1.400(7) yes . .
C(118) C(119) 1.04(3) yes . .
C(2) H(1) 0.950 no . .
C(3) H(2) 0.950 no . .
C(4) H(3) 0.950 no . .
C(5) H(4) 0.950 no . .
C(7) H(5) 0.950 no . .
C(9) H(6) 0.950 no . .
C(9) H(9) 0.950 no . .
C(9) H(10) 0.950 no . .
C(10) H(7) 0.950 no . .
C(10) H(11) 0.950 no . .
C(10) H(28) 0.950 no . .
C(12) H(8) 0.950 no . .
C(12) H(29) 0.950 no . .
C(12) H(100) 0.950 no . .
C(13) H(12) 0.950 no . .
C(13) H(13) 0.950 no . .
C(13) H(14) 0.950 no . .
C(14) H(15) 0.950 no . .
C(16) H(16) 0.950 no . .
C(17) H(17) 0.950 no . .
C(18) H(18) 0.950 no . .
C(19) H(19) 0.950 no . .
C(21) H(20) 0.950 no . .
C(23) H(21) 0.950 no . .
C(24) H(22) 0.950 no . .
C(25) H(23) 0.950 no . .
C(27) H(24) 0.950 no . .
C(29) H(25) 0.950 no . .
C(30) H(26) 0.950 no . .
C(31) H(27) 0.950 no . .
C(35) H(30) 0.950 no . .
C(36) H(31) 0.950 no . .
C(37) H(32) 0.950 no . .
C(40) H(33) 0.950 no . .
C(41) H(34) 0.950 no . .
C(44) H(35) 0.950 no . .
C(45) H(36) 0.950 no . .
C(46) H(37) 0.950 no . .
C(48) H(38) 0.950 no . .
C(49) H(39) 0.950 no . .
C(50) H(40) 0.950 no . .
C(51) H(41) 0.950 no . .
C(53) H(42) 0.950 no . .
C(55) H(43) 0.950 no . .
C(55) H(44) 0.950 no . .
C(55) H(45) 0.950 no . .
C(56) H(46) 0.950 no . .
C(56) H(47) 0.950 no . .
C(56) H(48) 0.950 no . .
C(58) H(49) 0.950 no . .
C(58) H(50) 0.950 no . .
C(58) H(51) 0.950 no . .
C(59) H(52) 0.950 no . .
C(59) H(53) 0.950 no . .
C(59) H(54) 0.950 no . .
C(60) H(55) 0.950 no . .
C(62) H(56) 0.950 no . .
C(63) H(57) 0.950 no . .
C(64) H(58) 0.950 no . .
C(65) H(59) 0.950 no . .
C(68) H(60) 0.950 no . .
C(69) H(61) 0.950 no . .
C(70) H(62) 0.950 no . .
C(71) H(63) 0.950 no . .
C(72) H(64) 0.950 no . .
C(74) H(65) 0.950 no . .
C(75) H(66) 0.950 no . .
C(76) H(67) 0.950 no . .
C(77) H(68) 0.950 no . .
C(78) H(69) 0.950 no . .
C(80) H(70) 0.950 no . .
C(81) H(71) 0.950 no . .
C(82) H(72) 0.950 no . .
C(83) H(73) 0.950 no . .
C(84) H(74) 0.950 no . .
C(86) H(75) 0.950 no . .
C(87) H(76) 0.950 no . .
C(88) H(77) 0.950 no . .
C(89) H(78) 0.950 no . .
C(90) H(79) 0.950 no . .
C(92) H(80) 0.950 no . .
C(93) H(81) 0.950 no . .
C(94) H(82) 0.950 no . .
C(95) H(83) 0.950 no . .
C(96) H(84) 0.950 no . .
C(98) H(85) 0.950 no . .
C(99) H(86) 0.950 no . .
C(100) H(87) 0.950 no . .
C(101) H(88) 0.950 no . .
C(102) H(89) 0.950 no . .
C(104) H(94) 0.950 no . .
C(105) H(93) 0.950 no . .
C(106) H(92) 0.950 no . .
C(107) H(91) 0.950 no . .
C(108) H(90) 0.950 no . .
C(110) H(95) 0.950 no . .
C(111) H(96) 0.950 no . .
C(112) H(97) 0.950 no . .
C(113) H(98) 0.950 no . .
C(114) H(99) 0.950 no . .

loop_
_geom_contact_atom_site_label_1
_geom_contact_atom_site_label_2
_geom_contact_distance
_geom_contact_publ_flag
_geom_contact_site_symmetry_1
_geom_contact_site_symmetry_2
O(7) O(8) 2.697(6) ? . .
O(7) O(8) 2.727(6) ? . 2_666
O(7) C(65) 3.451(9) ? . .
O(7) C(116) 3.581(7) ? . .
O(8) O(7) 2.697(6) ? . .
O(8) O(7) 2.727(6) ? . 2_666
O(9) C(12) 3.435(6) ? . .
O(9) C(14) 3.374(6) ? . .
O(9) C(16) 3.563(8) ? . .
O(9) C(86) 3.400(8) ? . .
O(9) C(87) 3.169(7) ? . .
O(9) C(117) 3.287(18) ? . 2_675
C(4) C(82) 3.591(7) ? . 1_645
C(9) C(68) 3.531(6) ? . 2_775
C(12) O(9) 3.435(6) ? . .
C(14) O(9) 3.374(6) ? . .
C(16) O(9) 3.563(8) ? . .
C(23) C(77) 3.512(8) ? . 1_545
C(23) C(105) 3.585(5) ? . 1_545
C(24) C(104) 3.565(5) ? . 1_545
C(38) C(94) 3.550(9) ? . .
C(39) C(93) 3.548(9) ? . .
C(40) C(94) 3.395(8) ? . .
C(41) C(93) 3.564(7) ? . .
C(41) C(94) 3.597(7) ? . .
C(42) C(93) 3.432(8) ? . .
C(43) C(92) 3.540(8) ? . .
C(43) C(93) 3.403(7) ? . .
C(44) C(70) 3.542(7) ? . .
C(50) C(75) 3.505(10) ? . 1_645
C(59) C(118) 3.593(17) ? . .
C(60) C(119) 3.540(17) ? . .
C(63) C(118) 3.568(16) ? . 2_676
C(65) O(7) 3.451(9) ? . .
C(68) C(9) 3.531(6) ? . 2_775
C(70) C(44) 3.542(7) ? . .
C(75) C(50) 3.505(10) ? . 1_465
C(77) C(23) 3.512(8) ? . 1_565
C(82) C(4) 3.591(7) ? . 1_465
C(86) O(9) 3.400(8) ? . .
C(87) O(9) 3.169(7) ? . .
C(92) C(43) 3.540(8) ? . .
C(93) C(39) 3.548(9) ? . .
C(93) C(41) 3.564(7) ? . .
C(93) C(42) 3.432(8) ? . .
C(93) C(43) 3.403(7) ? . .
C(94) C(38) 3.550(9) ? . .
C(94) C(40) 3.395(8) ? . .
C(94) C(41) 3.597(7) ? . .
C(95) C(116) 3.549(9) ? . 2_766
C(104) C(24) 3.565(5) ? . 1_565
C(105) C(23) 3.585(5) ? . 1_565
C(112) C(115) 3.419(7) ? . 1_565
C(112) C(118) 3.48(2) ? . .
C(115) C(112) 3.419(7) ? . 1_545
C(116) O(7) 3.581(7) ? . .
C(116) C(95) 3.549(9) ? . 2_766
C(117) O(9) 3.287(18) ? . 2_675
C(117) C(117) 3.07(2) ? . 2_675
C(118) C(59) 3.593(17) ? . .
C(118) C(63) 3.568(16) ? . 2_676
C(118) C(112) 3.48(2) ? . .
C(119) C(60) 3.540(17) ? . .
O(4) H(81) 3.416 ? . .
O(7) H(45) 3.218 ? . 2_766
O(7) H(48) 3.542 ? . 2_766
O(7) H(58) 3.542 ? . .
O(7) H(58) 2.739 ? . 2_666
O(7) H(59) 2.578 ? . .
O(7) H(67) 3.538 ? . 1_545
O(8) H(42) 3.299 ? . 2_766
O(8) H(45) 3.449 ? . 2_766
O(8) H(58) 3.189 ? . .
O(8) H(58) 3.191 ? . 2_666
O(8) H(59) 3.434 ? . .
O(8) H(67) 2.943 ? . 2_676
O(9) H(2) 3.517 ? . 1_465
O(9) H(8) 3.243 ? . .
O(9) H(15) 2.454 ? . .
O(9) H(16) 2.712 ? . .
O(9) H(29) 2.765 ? . .
O(9) H(74) 3.297 ? . .
O(9) H(75) 3.597 ? . .
O(9) H(76) 3.237 ? . .
O(10) H(54) 3.516 ? . .
O(10) H(57) 3.281 ? . 2_676
O(10) H(88) 3.316 ? . 1_455
O(10) H(96) 3.535 ? . .
O(10) H(97) 3.408 ? . .
N(6) H(78) 3.542 ? . .
N(9) H(81) 3.519 ? . .
N(10) H(81) 3.514 ? . .
C(2) H(92) 3.155 ? . 1_545
C(3) H(92) 3.051 ? . 1_545
C(4) H(75) 3.366 ? . 1_645
C(5) H(71) 3.416 ? . 2_775
C(9) H(60) 3.412 ? . 2_775
C(9) H(61) 3.017 ? . .
C(12) H(60) 3.181 ? . .
C(12) H(61) 3.497 ? . 2_775
C(12) H(62) 3.594 ? . 2_775
C(12) H(74) 3.423 ? . .
C(13) H(79) 3.494 ? . .
C(16) H(91) 3.427 ? . 1_455
C(17) H(34) 3.490 ? . 1_455
C(17) H(73) 3.591 ? . 2_675
C(17) H(90) 3.165 ? . 1_455
C(17) H(91) 3.286 ? . 1_455
C(18) H(33) 3.335 ? . 1_455
C(18) H(70) 3.395 ? . 1_545
C(18) H(71) 3.322 ? . 1_545
C(18) H(72) 3.598 ? . 2_675
C(18) H(83) 3.172 ? . 1_455
C(19) H(69) 3.370 ? . 1_545
C(19) H(70) 3.338 ? . 1_545
C(19) H(71) 3.547 ? . 1_545
C(22) H(68) 3.474 ? . 1_545
C(22) H(93) 3.386 ? . 1_545
C(23) H(63) 3.369 ? . 1_545
C(23) H(64) 3.279 ? . 1_545
C(23) H(68) 3.235 ? . 1_545
C(23) H(69) 3.507 ? . 1_545
C(23) H(93) 3.074 ? . 1_545
C(24) H(63) 3.347 ? . 1_545
C(24) H(64) 3.204 ? . 1_545
C(24) H(68) 3.589 ? . 1_545
C(24) H(93) 3.355 ? . 1_545
C(24) H(94) 3.134 ? . 1_545
C(25) H(94) 3.306 ? . 1_545
C(30) H(77) 3.403 ? . .
C(30) H(78) 3.427 ? . .
C(30) H(84) 2.927 ? . 1_455
C(31) H(77) 3.149 ? . .
C(31) H(78) 3.086 ? . .
C(31) H(83) 3.540 ? . 1_455
C(31) H(84) 2.972 ? . 1_455
C(32) H(78) 3.143 ? . .
C(34) H(78) 3.396 ? . .
C(35) H(93) 3.355 ? . 1_545
C(36) H(75) 3.131 ? . 1_645
C(36) H(76) 3.552 ? . 1_645
C(36) H(93) 3.596 ? . 1_545
C(37) H(75) 3.070 ? . 1_645
C(37) H(82) 3.406 ? . .
C(38) H(81) 3.448 ? . .
C(38) H(82) 3.217 ? . .
C(39) H(81) 3.042 ? . .
C(40) H(18) 3.143 ? . 1_655
C(40) H(72) 3.212 ? . 2_775
C(40) H(82) 3.310 ? . .
C(41) H(18) 3.458 ? . 1_655
C(41) H(72) 3.103 ? . 2_775
C(42) H(81) 3.051 ? . .
C(43) H(81) 3.413 ? . .
C(44) H(62) 3.542 ? . .
C(44) H(80) 3.423 ? . .
C(44) H(95) 3.112 ? . .
C(45) H(79) 3.118 ? . .
C(45) H(80) 3.519 ? . .
C(45) H(95) 3.011 ? . .
C(45) H(96) 3.494 ? . .
C(46) H(78) 3.415 ? . .
C(46) H(79) 3.497 ? . .
C(49) H(88) 3.199 ? . 1_545
C(49) H(89) 3.483 ? . 1_545
C(50) H(65) 3.252 ? . 1_645
C(50) H(66) 3.024 ? . 1_645
C(51) H(66) 3.075 ? . 1_645
C(51) H(81) 3.538 ? . .
C(51) H(82) 3.258 ? . .
C(52) H(81) 3.511 ? . .
C(53) H(81) 3.159 ? . .
C(55) H(80) 3.499 ? . .
C(55) H(85) 2.949 ? . .
C(55) H(98) 3.498 ? . 2_776
C(58) H(98) 3.538 ? . .
C(58) H(99) 2.909 ? . 2_776
C(59) H(80) 2.970 ? . .
C(62) H(87) 3.509 ? . 1_455
C(62) H(88) 3.448 ? . 2_776
C(63) H(86) 3.231 ? . 1_455
C(63) H(87) 3.403 ? . 1_455
C(64) H(86) 3.547 ? . 1_455
C(67) H(6) 3.547 ? . 2_775
C(67) H(28) 3.462 ? . 2_775
C(67) H(36) 3.588 ? . .
C(68) H(6) 3.281 ? . 2_775
C(68) H(9) 2.921 ? . 2_775
C(68) H(12) 3.424 ? . .
C(68) H(13) 3.466 ? . .
C(68) H(28) 3.353 ? . 2_775
C(68) H(29) 3.549 ? . .
C(68) H(61) 3.232 ? . 2_775
C(68) H(100) 3.415 ? . .
C(69) H(9) 2.977 ? . .
C(69) H(9) 3.040 ? . 2_775
C(69) H(13) 3.248 ? . .
C(69) H(28) 3.160 ? . 2_775
C(69) H(35) 3.420 ? . .
C(69) H(60) 3.559 ? . 2_775
C(69) H(61) 3.179 ? . 2_775
C(69) H(100) 2.779 ? . 2_775
C(70) H(28) 3.001 ? . 2_775
C(70) H(35) 2.766 ? . .
C(70) H(36) 3.511 ? . .
C(70) H(100) 3.031 ? . 2_775
C(71) H(21) 3.080 ? . 1_565
C(71) H(22) 3.362 ? . 1_565
C(71) H(28) 3.076 ? . 2_775
C(71) H(35) 3.106 ? . .
C(71) H(36) 3.183 ? . .
C(71) H(95) 2.973 ? . .
C(72) H(21) 3.022 ? . 1_565
C(72) H(22) 3.267 ? . 1_565
C(72) H(28) 3.297 ? . 2_775
C(72) H(36) 3.193 ? . .
C(72) H(95) 3.529 ? . .
C(72) H(96) 3.325 ? . .
C(73) H(32) 3.573 ? . 1_465
C(74) H(40) 2.761 ? . 1_465
C(75) H(40) 2.830 ? . 1_465
C(75) H(41) 3.025 ? . 1_465
C(75) H(82) 3.520 ? . 1_465
C(76) H(41) 3.543 ? . 1_465
C(76) H(82) 3.311 ? . 1_465
C(76) H(83) 3.337 ? . 1_465
C(77) H(19) 3.491 ? . 1_565
C(77) H(21) 3.499 ? . 1_565
C(77) H(83) 3.109 ? . 1_465
C(78) H(19) 3.161 ? . 1_565
C(78) H(21) 3.309 ? . 1_565
C(79) H(3) 3.377 ? . 1_465
C(79) H(6) 2.951 ? . 2_775
C(79) H(32) 3.350 ? . 1_465
C(80) H(3) 3.335 ? . 1_465
C(80) H(5) 3.526 ? . 2_775
C(80) H(6) 3.015 ? . 2_775
C(80) H(18) 3.529 ? . 1_565
C(80) H(19) 3.292 ? . 1_565
C(80) H(32) 3.032 ? . 1_465
C(80) H(33) 3.225 ? . 1_465
C(81) H(3) 3.133 ? . 1_465
C(81) H(4) 3.253 ? . 1_465
C(81) H(4) 3.176 ? . 2_775
C(81) H(5) 3.016 ? . 2_775
C(81) H(6) 3.157 ? . 2_775
C(81) H(18) 3.594 ? . 1_565
C(81) H(33) 3.151 ? . 1_465
C(81) H(71) 3.501 ? . 2_685
C(81) H(72) 3.497 ? . 2_685
C(82) H(3) 2.902 ? . 1_465
C(82) H(4) 3.248 ? . 1_465
C(82) H(4) 3.456 ? . 2_775
C(82) H(5) 3.291 ? . 2_775
C(82) H(6) 3.198 ? . 2_775
C(82) H(10) 3.501 ? . 2_775
C(82) H(34) 3.234 ? . 2_775
C(82) H(71) 3.294 ? . 2_685
C(83) H(3) 2.842 ? . 1_465
C(83) H(6) 3.121 ? . 2_775
C(83) H(10) 3.438 ? . 2_775
C(83) H(34) 3.464 ? . 2_775
C(84) H(3) 3.053 ? . 1_465
C(84) H(6) 3.004 ? . 2_775
C(86) H(31) 2.958 ? . 1_465
C(86) H(32) 3.242 ? . 1_465
C(87) H(31) 3.014 ? . 1_465
C(88) H(27) 3.567 ? . .
C(88) H(89) 3.553 ? . 1_455
C(89) H(12) 3.091 ? . .
C(89) H(37) 3.432 ? . .
C(90) H(12) 2.870 ? . .
C(90) H(36) 3.358 ? . .
C(91) H(44) 3.535 ? . .
C(92) H(44) 2.777 ? . .
C(92) H(52) 3.504 ? . .
C(92) H(53) 3.055 ? . .
C(93) H(41) 3.555 ? . .
C(93) H(42) 3.341 ? . .
C(93) H(44) 2.836 ? . .
C(93) H(53) 3.258 ? . .
C(94) H(41) 3.197 ? . .
C(95) H(18) 3.200 ? . 1_655
C(96) H(26) 3.087 ? . 1_655
C(96) H(27) 3.272 ? . 1_655
C(97) H(26) 2.979 ? . 1_655
C(98) H(26) 3.093 ? . 1_655
C(98) H(43) 3.433 ? . .
C(98) H(51) 3.593 ? . 2_776
C(99) H(25) 3.470 ? . 1_655
C(99) H(26) 3.193 ? . 1_655
C(99) H(50) 3.203 ? . 2_776
C(99) H(51) 3.459 ? . 2_776
C(99) H(57) 3.551 ? . 1_655
C(100) H(25) 3.117 ? . 1_655
C(100) H(26) 3.157 ? . 1_655
C(100) H(50) 3.408 ? . 2_776
C(100) H(51) 3.343 ? . 2_776
C(100) H(55) 3.128 ? . 2_776
C(100) H(56) 3.221 ? . 2_776
C(101) H(26) 2.993 ? . 1_655
C(101) H(39) 3.110 ? . 1_565
C(101) H(51) 3.355 ? . 2_776
C(101) H(55) 3.326 ? . 2_776
C(101) H(56) 3.263 ? . 2_776
C(102) H(26) 2.890 ? . 1_655
C(102) H(39) 3.089 ? . 1_565
C(102) H(51) 3.514 ? . 2_776
C(102) H(77) 3.526 ? . 1_655
C(103) H(63) 3.279 ? . .
C(104) H(22) 3.424 ? . 1_565
C(104) H(63) 3.075 ? . .
C(105) H(21) 3.596 ? . 1_565
C(105) H(63) 3.025 ? . .
C(105) H(76) 3.071 ? . 1_655
C(106) H(1) 3.384 ? . 1_565
C(106) H(2) 3.138 ? . 1_565
C(106) H(62) 3.256 ? . .
C(106) H(63) 3.146 ? . .
C(106) H(76) 2.996 ? . 1_655
C(107) H(16) 3.442 ? . 1_655
C(107) H(17) 3.106 ? . 1_655
C(107) H(62) 2.875 ? . .
C(107) H(63) 3.296 ? . .
C(107) H(76) 3.542 ? . 1_655
C(108) H(17) 3.016 ? . 1_655
C(108) H(35) 3.451 ? . .
C(108) H(62) 3.410 ? . .
C(108) H(63) 3.328 ? . .
C(109) H(52) 3.398 ? . .
C(110) H(22) 3.119 ? . 1_565
C(110) H(36) 3.250 ? . .
C(110) H(52) 3.419 ? . .
C(110) H(63) 3.130 ? . .
C(111) H(22) 3.006 ? . 1_565
C(111) H(36) 3.291 ? . .
C(111) H(52) 3.272 ? . .
C(111) H(64) 3.421 ? . .
C(112) H(22) 3.541 ? . 1_565
C(112) H(50) 3.568 ? . .
C(112) H(52) 3.026 ? . .
C(113) H(46) 3.220 ? . 2_776
C(113) H(49) 3.595 ? . .
C(113) H(49) 3.191 ? . 2_776
C(113) H(50) 3.245 ? . .
C(113) H(52) 2.926 ? . .
C(114) H(43) 3.351 ? . .
C(114) H(49) 2.981 ? . 2_776
C(114) H(51) 3.551 ? . 2_776
C(114) H(52) 3.114 ? . .
C(115) H(23) 3.299 ? . .
C(115) H(45) 3.216 ? . 2_766
C(115) H(46) 3.144 ? . 2_766
C(115) H(58) 2.893 ? . 2_666
C(115) H(66) 3.560 ? . 1_545
C(115) H(67) 3.351 ? . 1_545
C(115) H(97) 2.913 ? . 1_545
C(115) H(98) 3.562 ? . 1_545
C(116) H(45) 3.433 ? . 2_766
C(116) H(58) 3.301 ? . 2_666
C(116) H(67) 3.024 ? . 2_676
C(116) H(85) 3.376 ? . 2_766
C(116) H(86) 3.484 ? . 2_766
C(117) H(2) 3.350 ? . 1_465
C(117) H(8) 3.363 ? . .
C(117) H(15) 3.429 ? . .
C(117) H(16) 3.366 ? . 2_675
C(117) H(29) 3.265 ? . .
C(117) H(73) 3.266 ? . .
C(117) H(74) 3.155 ? . .
C(117) H(91) 3.037 ? . 2_775
C(117) H(92) 3.550 ? . 2_775
C(118) H(50) 3.143 ? . .
C(118) H(52) 3.509 ? . .
C(118) H(54) 2.911 ? . .
C(118) H(55) 3.145 ? . .
C(118) H(56) 3.440 ? . 2_676
C(118) H(57) 2.755 ? . 2_676
C(118) H(87) 3.329 ? . 2_776
C(118) H(97) 2.918 ? . .
C(119) H(24) 3.454 ? . .
C(119) H(25) 3.193 ? . .
C(119) H(54) 3.279 ? . .
C(119) H(55) 3.179 ? . .
C(119) H(56) 3.313 ? . .
C(119) H(56) 3.069 ? . 2_676
C(119) H(57) 3.159 ? . 2_676
C(119) H(87) 3.040 ? . 1_455
C(119) H(87) 3.415 ? . 2_776
C(119) H(88) 3.383 ? . 1_455
H(1) C(106) 3.384 ? . 1_545
H(1) H(92) 2.601 ? . 1_545
H(1) H(93) 3.323 ? . 1_545
H(2) O(9) 3.517 ? . 1_645
H(2) C(106) 3.138 ? . 1_545
H(2) C(117) 3.350 ? . 1_645
H(2) H(75) 3.178 ? . 1_645
H(2) H(76) 3.025 ? . 1_645
H(2) H(92) 2.378 ? . 1_545
H(2) H(93) 3.422 ? . 1_545
H(3) C(79) 3.377 ? . 1_645
H(3) C(80) 3.335 ? . 1_645
H(3) C(81) 3.133 ? . 1_645
H(3) C(82) 2.902 ? . 1_645
H(3) C(83) 2.842 ? . 1_645
H(3) C(84) 3.053 ? . 1_645
H(3) H(72) 3.347 ? . 1_645
H(3) H(73) 3.246 ? . 1_645
H(3) H(74) 3.527 ? . 1_645
H(3) H(75) 2.736 ? . 1_645
H(4) C(81) 3.253 ? . 1_645
H(4) C(81) 3.176 ? . 2_775
H(4) C(82) 3.248 ? . 1_645
H(4) C(82) 3.456 ? . 2_775
H(4) H(71) 3.165 ? . 1_645
H(4) H(71) 2.587 ? . 2_775
H(4) H(72) 3.186 ? . 1_645
H(4) H(72) 3.129 ? . 2_775
H(5) C(80) 3.526 ? . 2_775
H(5) C(81) 3.016 ? . 2_775
H(5) C(82) 3.291 ? . 2_775
H(5) H(71) 3.024 ? . 2_775
H(5) H(72) 3.455 ? . 2_775
H(6) C(67) 3.547 ? . 2_775
H(6) C(68) 3.281 ? . 2_775
H(6) C(79) 2.951 ? . 2_775
H(6) C(80) 3.015 ? . 2_775
H(6) C(81) 3.157 ? . 2_775
H(6) C(82) 3.198 ? . 2_775
H(6) C(83) 3.121 ? . 2_775
H(6) C(84) 3.004 ? . 2_775
H(6) H(60) 3.173 ? . 2_775
H(6) H(61) 3.474 ? . .
H(6) H(70) 3.529 ? . 2_775
H(6) H(74) 3.526 ? . 2_775
H(7) H(69) 2.848 ? . 2_775
H(8) O(9) 3.243 ? . .
H(8) C(117) 3.363 ? . .
H(8) H(62) 3.358 ? . 2_775
H(8) H(92) 3.179 ? . 2_775
H(9) C(68) 2.921 ? . 2_775
H(9) C(69) 2.977 ? . .
H(9) C(69) 3.040 ? . 2_775
H(9) H(60) 3.450 ? . .
H(9) H(60) 2.784 ? . 2_775
H(9) H(61) 2.205 ? . .
H(9) H(61) 3.011 ? . 2_775
H(10) C(82) 3.501 ? . 2_775
H(10) C(83) 3.438 ? . 2_775
H(10) H(61) 3.083 ? . .
H(12) C(68) 3.424 ? . .
H(12) C(89) 3.091 ? . .
H(12) C(90) 2.870 ? . .
H(12) H(60) 3.245 ? . .
H(12) H(78) 3.064 ? . .
H(12) H(79) 2.676 ? . .
H(13) C(68) 3.466 ? . .
H(13) C(69) 3.248 ? . .
H(13) H(60) 3.484 ? . .
H(13) H(61) 3.124 ? . .
H(14) H(78) 3.597 ? . .
H(15) O(9) 2.454 ? . .
H(15) C(117) 3.429 ? . .
H(16) O(9) 2.712 ? . .
H(16) C(107) 3.442 ? . 1_455
H(16) C(117) 3.366 ? . 2_675
H(16) H(91) 2.868 ? . 1_455
H(17) C(107) 3.106 ? . 1_455
H(17) C(108) 3.016 ? . 1_455
H(17) H(34) 2.795 ? . 1_455
H(17) H(72) 3.356 ? . 2_675
H(17) H(73) 3.018 ? . 2_675
H(17) H(84) 3.497 ? . 1_455
H(17) H(90) 2.381 ? . 1_455
H(17) H(91) 2.584 ? . 1_455
H(18) C(40) 3.143 ? . 1_455
H(18) C(41) 3.458 ? . 1_455
H(18) C(80) 3.529 ? . 1_545
H(18) C(81) 3.594 ? . 1_545
H(18) C(95) 3.200 ? . 1_455
H(18) H(33) 2.462 ? . 1_455
H(18) H(34) 3.088 ? . 1_455
H(18) H(70) 2.823 ? . 1_545
H(18) H(71) 2.982 ? . 1_545
H(18) H(72) 3.348 ? . 2_675
H(18) H(83) 2.772 ? . 1_455
H(19) C(77) 3.491 ? . 1_545
H(19) C(78) 3.161 ? . 1_545
H(19) C(80) 3.292 ? . 1_545
H(19) H(68) 3.125 ? . 1_545
H(19) H(69) 2.471 ? . 1_545
H(19) H(70) 2.702 ? . 1_545
H(19) H(71) 3.378 ? . 1_545
H(21) C(71) 3.080 ? . 1_545
H(21) C(72) 3.022 ? . 1_545
H(21) C(77) 3.499 ? . 1_545
H(21) C(78) 3.309 ? . 1_545
H(21) C(105) 3.596 ? . 1_545
H(21) H(63) 2.848 ? . 1_545
H(21) H(64) 2.742 ? . 1_545
H(21) H(68) 3.351 ? . 1_545
H(21) H(69) 2.969 ? . 1_545
H(21) H(93) 3.217 ? . 1_545
H(22) C(71) 3.362 ? . 1_545
H(22) C(72) 3.267 ? . 1_545
H(22) C(104) 3.424 ? . 1_545
H(22) C(110) 3.119 ? . 1_545
H(22) C(111) 3.006 ? . 1_545
H(22) C(112) 3.541 ? . 1_545
H(22) H(63) 2.797 ? . 1_545
H(22) H(64) 2.580 ? . 1_545
H(22) H(94) 3.078 ? . 1_545
H(22) H(95) 3.285 ? . 1_545
H(22) H(96) 3.101 ? . 1_545
H(23) C(115) 3.299 ? . .
H(23) H(94) 3.365 ? . 1_545
H(24) C(119) 3.454 ? . .
H(25) C(99) 3.470 ? . 1_455
H(25) C(100) 3.117 ? . 1_455
H(25) C(119) 3.193 ? . .
H(25) H(87) 3.062 ? . 1_455
H(26) C(96) 3.087 ? . 1_455
H(26) C(97) 2.979 ? . 1_455
H(26) C(98) 3.093 ? . 1_455
H(26) C(99) 3.193 ? . 1_455
H(26) C(100) 3.157 ? . 1_455
H(26) C(101) 2.993 ? . 1_455
H(26) C(102) 2.890 ? . 1_455
H(26) H(77) 3.296 ? . .
H(26) H(84) 2.367 ? . 1_455
H(26) H(88) 3.501 ? . 1_455
H(26) H(89) 3.349 ? . 1_455
H(27) C(88) 3.567 ? . .
H(27) C(96) 3.272 ? . 1_455
H(27) H(77) 2.836 ? . .
H(27) H(78) 3.355 ? . .
H(27) H(83) 3.158 ? . 1_455
H(27) H(84) 2.448 ? . 1_455
H(28) C(67) 3.462 ? . 2_775
H(28) C(68) 3.353 ? . 2_775
H(28) C(69) 3.160 ? . 2_775
H(28) C(70) 3.001 ? . 2_775
H(28) C(71) 3.076 ? . 2_775
H(28) C(72) 3.297 ? . 2_775
H(28) H(62) 3.394 ? . 2_775
H(28) H(63) 3.516 ? . 2_775
H(29) O(9) 2.765 ? . .
H(29) C(68) 3.549 ? . .
H(29) C(117) 3.265 ? . .
H(29) H(60) 2.824 ? . .
H(29) H(74) 2.765 ? . .
H(30) H(93) 2.807 ? . 1_545
H(31) C(86) 2.958 ? . 1_645
H(31) C(87) 3.014 ? . 1_645
H(31) H(75) 2.598 ? . 1_645
H(31) H(76) 2.704 ? . 1_645
H(31) H(93) 3.288 ? . 1_545
H(32) C(73) 3.573 ? . 1_645
H(32) C(79) 3.350 ? . 1_645
H(32) C(80) 3.032 ? . 1_645
H(32) C(86) 3.242 ? . 1_645
H(32) H(70) 2.896 ? . 1_645
H(32) H(75) 2.468 ? . 1_645
H(32) H(82) 3.531 ? . .
H(33) C(18) 3.335 ? . 1_655
H(33) C(80) 3.225 ? . 1_645
H(33) C(81) 3.151 ? . 1_645
H(33) H(18) 2.462 ? . 1_655
H(33) H(70) 2.861 ? . 1_645
H(33) H(71) 2.739 ? . 1_645
H(33) H(72) 2.805 ? . 2_775
H(33) H(82) 3.486 ? . .
H(34) C(17) 3.490 ? . 1_655
H(34) C(82) 3.234 ? . 2_775
H(34) C(83) 3.464 ? . 2_775
H(34) H(17) 2.795 ? . 1_655
H(34) H(18) 3.088 ? . 1_655
H(34) H(72) 2.589 ? . 2_775
H(34) H(73) 3.046 ? . 2_775
H(34) H(90) 3.134 ? . .
H(35) C(69) 3.420 ? . .
H(35) C(70) 2.766 ? . .
H(35) C(71) 3.106 ? . .
H(35) C(108) 3.451 ? . .
H(35) H(62) 2.651 ? . .
H(35) H(63) 3.216 ? . .
H(35) H(90) 3.150 ? . .
H(35) H(95) 2.851 ? . .
H(36) C(67) 3.588 ? . .
H(36) C(70) 3.511 ? . .
H(36) C(71) 3.183 ? . .
H(36) C(72) 3.193 ? . .
H(36) C(90) 3.358 ? . .
H(36) C(110) 3.250 ? . .
H(36) C(111) 3.291 ? . .
H(36) H(63) 3.480 ? . .
H(36) H(64) 3.474 ? . .
H(36) H(79) 2.432 ? . .
H(36) H(95) 2.666 ? . .
H(36) H(96) 2.775 ? . .
H(37) C(89) 3.432 ? . .
H(37) H(78) 2.668 ? . .
H(37) H(79) 3.155 ? . .
H(39) C(101) 3.110 ? . 1_545
H(39) C(102) 3.089 ? . 1_545
H(39) H(88) 2.619 ? . 1_545
H(39) H(89) 2.573 ? . 1_545
H(39) H(94) 3.479 ? . 1_545
H(40) C(74) 2.761 ? . 1_645
H(40) C(75) 2.830 ? . 1_645
H(40) H(65) 2.306 ? . 1_645
H(40) H(66) 2.483 ? . 1_645
H(41) C(75) 3.025 ? . 1_645
H(41) C(76) 3.543 ? . 1_645
H(41) C(93) 3.555 ? . .
H(41) C(94) 3.197 ? . .
H(41) H(66) 2.577 ? . 1_645
H(41) H(67) 3.495 ? . 1_645
H(41) H(81) 3.284 ? . .
H(41) H(82) 2.588 ? . .
H(42) O(8) 3.299 ? . 2_766
H(42) C(93) 3.341 ? . .
H(42) H(81) 3.057 ? . .
H(43) C(98) 3.433 ? . .
H(43) C(114) 3.351 ? . .
H(43) H(80) 3.387 ? . .
H(43) H(85) 2.560 ? . .
H(43) H(98) 2.934 ? . 2_776
H(43) H(99) 3.095 ? . .
H(44) C(91) 3.535 ? . .
H(44) C(92) 2.777 ? . .
H(44) C(93) 2.836 ? . .
H(44) H(80) 2.795 ? . .
H(44) H(81) 2.874 ? . .
H(44) H(85) 2.859 ? . .
H(45) O(7) 3.218 ? . 2_766
H(45) O(8) 3.449 ? . 2_766
H(45) C(115) 3.216 ? . 2_766
H(45) C(116) 3.433 ? . 2_766
H(45) H(85) 2.938 ? . .
H(45) H(98) 3.285 ? . 2_776
H(46) C(113) 3.220 ? . 2_776
H(46) C(115) 3.144 ? . 2_766
H(46) H(98) 2.897 ? . 2_776
H(46) H(99) 3.589 ? . 2_776
H(48) O(7) 3.542 ? . 2_766
H(49) C(113) 3.595 ? . .
H(49) C(113) 3.191 ? . 2_776
H(49) C(114) 2.981 ? . 2_776
H(49) H(98) 3.233 ? . .
H(49) H(98) 2.752 ? . 2_776
H(49) H(99) 2.315 ? . 2_776
H(50) C(99) 3.203 ? . 2_776
H(50) C(100) 3.408 ? . 2_776
H(50) C(112) 3.568 ? . .
H(50) C(113) 3.245 ? . .
H(50) C(118) 3.143 ? . .
H(50) H(86) 3.279 ? . 2_776
H(50) H(97) 3.540 ? . .
H(50) H(98) 2.961 ? . .
H(50) H(99) 3.174 ? . 2_776
H(51) C(98) 3.593 ? . 2_776
H(51) C(99) 3.459 ? . 2_776
H(51) C(100) 3.343 ? . 2_776
H(51) C(101) 3.355 ? . 2_776
H(51) C(102) 3.514 ? . 2_776
H(51) C(114) 3.551 ? . 2_776
H(51) H(99) 2.819 ? . 2_776
H(52) C(92) 3.504 ? . .
H(52) C(109) 3.398 ? . .
H(52) C(110) 3.419 ? . .
H(52) C(111) 3.272 ? . .
H(52) C(112) 3.026 ? . .
H(52) C(113) 2.926 ? . .
H(52) C(114) 3.114 ? . .
H(52) C(118) 3.509 ? . .
H(52) H(80) 2.688 ? . .
H(52) H(97) 3.460 ? . .
H(52) H(98) 3.307 ? . .
H(52) H(99) 3.582 ? . .
H(53) C(92) 3.055 ? . .
H(53) C(93) 3.258 ? . .
H(53) H(80) 2.417 ? . .
H(53) H(81) 2.823 ? . .
H(54) O(10) 3.516 ? . .
H(54) C(118) 2.911 ? . .
H(54) C(119) 3.279 ? . .
H(54) H(80) 3.501 ? . .
H(55) C(100) 3.128 ? . 2_776
H(55) C(101) 3.326 ? . 2_776
H(55) C(118) 3.145 ? . .
H(55) C(119) 3.179 ? . .
H(55) H(87) 2.998 ? . 2_776
H(55) H(88) 3.328 ? . 2_776
H(56) C(100) 3.221 ? . 2_776
H(56) C(101) 3.263 ? . 2_776
H(56) C(118) 3.440 ? . 2_676
H(56) C(119) 3.313 ? . .
H(56) C(119) 3.069 ? . 2_676
H(56) H(87) 3.332 ? . 1_455
H(56) H(87) 2.676 ? . 2_776
H(56) H(88) 2.742 ? . 2_776
H(57) O(10) 3.281 ? . 2_676
H(57) C(99) 3.551 ? . 1_455
H(57) C(118) 2.755 ? . 2_676
H(57) C(119) 3.159 ? . 2_676
H(57) H(66) 3.488 ? . 2_676
H(57) H(86) 2.813 ? . 1_455
H(57) H(87) 3.179 ? . 1_455
H(57) H(97) 3.268 ? . 2_676
H(58) O(7) 3.542 ? . .
H(58) O(7) 2.739 ? . 2_666
H(58) O(8) 3.189 ? . .
H(58) O(8) 3.191 ? . 2_666
H(58) C(115) 2.893 ? . 2_666
H(58) C(116) 3.301 ? . 2_666
H(58) H(66) 3.588 ? . 2_676
H(58) H(86) 3.371 ? . 1_455
H(59) O(7) 2.578 ? . .
H(59) O(8) 3.434 ? . .
H(60) C(9) 3.412 ? . 2_775
H(60) C(12) 3.181 ? . .
H(60) C(69) 3.559 ? . 2_775
H(60) H(6) 3.173 ? . 2_775
H(60) H(9) 3.450 ? . .
H(60) H(9) 2.784 ? . 2_775
H(60) H(12) 3.245 ? . .
H(60) H(13) 3.484 ? . .
H(60) H(29) 2.824 ? . .
H(60) H(61) 2.686 ? . 2_775
H(60) H(100) 2.701 ? . .
H(61) C(9) 3.017 ? . .
H(61) C(12) 3.497 ? . 2_775
H(61) C(68) 3.232 ? . 2_775
H(61) C(69) 3.179 ? . 2_775
H(61) H(6) 3.474 ? . .
H(61) H(9) 2.205 ? . .
H(61) H(9) 3.011 ? . 2_775
H(61) H(10) 3.083 ? . .
H(61) H(13) 3.124 ? . .
H(61) H(60) 2.686 ? . 2_775
H(61) H(61) 2.614 ? . 2_775
H(61) H(100) 3.206 ? . .
H(61) H(100) 2.575 ? . 2_775
H(62) C(12) 3.594 ? . 2_775
H(62) C(44) 3.542 ? . .
H(62) C(106) 3.256 ? . .
H(62) C(107) 2.875 ? . .
H(62) C(108) 3.410 ? . .
H(62) H(8) 3.358 ? . 2_775
H(62) H(28) 3.394 ? . 2_775
H(62) H(35) 2.651 ? . .
H(62) H(73) 3.261 ? . 2_775
H(62) H(91) 2.808 ? . .
H(62) H(92) 3.436 ? . .
H(62) H(100) 3.000 ? . 2_775
H(63) C(23) 3.369 ? . 1_565
H(63) C(24) 3.347 ? . 1_565
H(63) C(103) 3.279 ? . .
H(63) C(104) 3.075 ? . .
H(63) C(105) 3.025 ? . .
H(63) C(106) 3.146 ? . .
H(63) C(107) 3.296 ? . .
H(63) C(108) 3.328 ? . .
H(63) C(110) 3.130 ? . .
H(63) H(21) 2.848 ? . 1_565
H(63) H(22) 2.797 ? . 1_565
H(63) H(28) 3.516 ? . 2_775
H(63) H(35) 3.216 ? . .
H(63) H(36) 3.480 ? . .
H(63) H(93) 3.459 ? . .
H(63) H(94) 3.529 ? . .
H(63) H(95) 2.459 ? . .
H(63) H(96) 3.555 ? . .
H(64) C(23) 3.279 ? . 1_565
H(64) C(24) 3.204 ? . 1_565
H(64) C(111) 3.421 ? . .
H(64) H(21) 2.742 ? . 1_565
H(64) H(22) 2.580 ? . 1_565
H(64) H(36) 3.474 ? . .
H(64) H(95) 3.446 ? . .
H(64) H(96) 2.805 ? . .
H(65) C(50) 3.252 ? . 1_465
H(65) H(40) 2.306 ? . 1_465
H(66) C(50) 3.024 ? . 1_465
H(66) C(51) 3.075 ? . 1_465
H(66) C(115) 3.560 ? . 1_565
H(66) H(40) 2.483 ? . 1_465
H(66) H(41) 2.577 ? . 1_465
H(66) H(57) 3.488 ? . 2_676
H(66) H(58) 3.588 ? . 2_676
H(67) O(7) 3.538 ? . 1_565
H(67) O(8) 2.943 ? . 2_676
H(67) C(115) 3.351 ? . 1_565
H(67) C(116) 3.024 ? . 2_676
H(67) H(41) 3.495 ? . 1_465
H(67) H(82) 3.405 ? . 1_465
H(67) H(83) 3.238 ? . 1_465
H(68) C(22) 3.474 ? . 1_565
H(68) C(23) 3.235 ? . 1_565
H(68) C(24) 3.589 ? . 1_565
H(68) H(19) 3.125 ? . 1_565
H(68) H(21) 3.351 ? . 1_565
H(68) H(83) 2.828 ? . 1_465
H(69) C(19) 3.370 ? . 1_565
H(69) C(23) 3.507 ? . 1_565
H(69) H(7) 2.848 ? . 2_775
H(69) H(19) 2.471 ? . 1_565
H(69) H(21) 2.969 ? . 1_565
H(70) C(18) 3.395 ? . 1_565
H(70) C(19) 3.338 ? . 1_565
H(70) H(6) 3.529 ? . 2_775
H(70) H(18) 2.823 ? . 1_565
H(70) H(19) 2.702 ? . 1_565
H(70) H(32) 2.896 ? . 1_465
H(70) H(33) 2.861 ? . 1_465
H(71) C(5) 3.416 ? . 2_775
H(71) C(18) 3.322 ? . 1_565
H(71) C(19) 3.547 ? . 1_565
H(71) C(81) 3.501 ? . 2_685
H(71) C(82) 3.294 ? . 2_685
H(71) H(4) 3.165 ? . 1_465
H(71) H(4) 2.587 ? . 2_775
H(71) H(5) 3.024 ? . 2_775
H(71) H(18) 2.982 ? . 1_565
H(71) H(19) 3.378 ? . 1_565
H(71) H(33) 2.739 ? . 1_465
H(71) H(71) 3.033 ? . 2_685
H(71) H(72) 2.633 ? . 2_685
H(72) C(18) 3.598 ? . 2_675
H(72) C(40) 3.212 ? . 2_775
H(72) C(41) 3.103 ? . 2_775
H(72) C(81) 3.497 ? . 2_685
H(72) H(3) 3.347 ? . 1_465
H(72) H(4) 3.186 ? . 1_465
H(72) H(4) 3.129 ? . 2_775
H(72) H(5) 3.455 ? . 2_775
H(72) H(17) 3.356 ? . 2_675
H(72) H(18) 3.348 ? . 2_675
H(72) H(33) 2.805 ? . 2_775
H(72) H(34) 2.589 ? . 2_775
H(72) H(71) 2.633 ? . 2_685
H(73) C(17) 3.591 ? . 2_675
H(73) C(117) 3.266 ? . .
H(73) H(3) 3.246 ? . 1_465
H(73) H(17) 3.018 ? . 2_675
H(73) H(34) 3.046 ? . 2_775
H(73) H(62) 3.261 ? . 2_775
H(73) H(91) 3.050 ? . 2_775
H(74) O(9) 3.297 ? . .
H(74) C(12) 3.423 ? . .
H(74) C(117) 3.155 ? . .
H(74) H(3) 3.527 ? . 1_465
H(74) H(6) 3.526 ? . 2_775
H(74) H(29) 2.765 ? . .
H(74) H(100) 3.286 ? . .
H(75) O(9) 3.597 ? . .
H(75) C(4) 3.366 ? . 1_465
H(75) C(36) 3.131 ? . 1_465
H(75) C(37) 3.070 ? . 1_465
H(75) H(2) 3.178 ? . 1_465
H(75) H(3) 2.736 ? . 1_465
H(75) H(31) 2.598 ? . 1_465
H(75) H(32) 2.468 ? . 1_465
H(76) O(9) 3.237 ? . .
H(76) C(36) 3.552 ? . 1_465
H(76) C(105) 3.071 ? . 1_455
H(76) C(106) 2.996 ? . 1_455
H(76) C(107) 3.542 ? . 1_455
H(76) H(2) 3.025 ? . 1_465
H(76) H(31) 2.704 ? . 1_465
H(76) H(92) 3.118 ? . 1_455
H(76) H(93) 3.235 ? . 1_455
H(77) C(30) 3.403 ? . .
H(77) C(31) 3.149 ? . .
H(77) C(102) 3.526 ? . 1_455
H(77) H(26) 3.296 ? . .
H(77) H(27) 2.836 ? . .
H(77) H(89) 3.017 ? . 1_455
H(78) N(6) 3.542 ? . .
H(78) C(30) 3.427 ? . .
H(78) C(31) 3.086 ? . .
H(78) C(32) 3.143 ? . .
H(78) C(34) 3.396 ? . .
H(78) C(46) 3.415 ? . .
H(78) H(12) 3.064 ? . .
H(78) H(14) 3.597 ? . .
H(78) H(27) 3.355 ? . .
H(78) H(37) 2.668 ? . .
H(79) C(13) 3.494 ? . .
H(79) C(45) 3.118 ? . .
H(79) C(46) 3.497 ? . .
H(79) H(12) 2.676 ? . .
H(79) H(36) 2.432 ? . .
H(79) H(37) 3.155 ? . .
H(79) H(96) 3.507 ? . .
H(80) C(44) 3.423 ? . .
H(80) C(45) 3.519 ? . .
H(80) C(55) 3.499 ? . .
H(80) C(59) 2.970 ? . .
H(80) H(43) 3.387 ? . .
H(80) H(44) 2.795 ? . .
H(80) H(52) 2.688 ? . .
H(80) H(53) 2.417 ? . .
H(80) H(54) 3.501 ? . .
H(81) O(4) 3.416 ? . .
H(81) N(9) 3.519 ? . .
H(81) N(10) 3.514 ? . .
H(81) C(38) 3.448 ? . .
H(81) C(39) 3.042 ? . .
H(81) C(42) 3.051 ? . .
H(81) C(43) 3.413 ? . .
H(81) C(51) 3.538 ? . .
H(81) C(52) 3.511 ? . .
H(81) C(53) 3.159 ? . .
H(81) H(41) 3.284 ? . .
H(81) H(42) 3.057 ? . .
H(81) H(44) 2.874 ? . .
H(81) H(53) 2.823 ? . .
H(82) C(37) 3.406 ? . .
H(82) C(38) 3.217 ? . .
H(82) C(40) 3.310 ? . .
H(82) C(51) 3.258 ? . .
H(82) C(75) 3.520 ? . 1_645
H(82) C(76) 3.311 ? . 1_645
H(82) H(32) 3.531 ? . .
H(82) H(33) 3.486 ? . .
H(82) H(41) 2.588 ? . .
H(82) H(67) 3.405 ? . 1_645
H(83) C(18) 3.172 ? . 1_655
H(83) C(31) 3.540 ? . 1_655
H(83) C(76) 3.337 ? . 1_645
H(83) C(77) 3.109 ? . 1_645
H(83) H(18) 2.772 ? . 1_655
H(83) H(27) 3.158 ? . 1_655
H(83) H(67) 3.238 ? . 1_645
H(83) H(68) 2.828 ? . 1_645
H(84) C(30) 2.927 ? . 1_655
H(84) C(31) 2.972 ? . 1_655
H(84) H(17) 3.497 ? . 1_655
H(84) H(26) 2.367 ? . 1_655
H(84) H(27) 2.448 ? . 1_655
H(85) C(55) 2.949 ? . .
H(85) C(116) 3.376 ? . 2_766
H(85) H(43) 2.560 ? . .
H(85) H(44) 2.859 ? . .
H(85) H(45) 2.938 ? . .
H(86) C(63) 3.231 ? . 1_655
H(86) C(64) 3.547 ? . 1_655
H(86) C(116) 3.484 ? . 2_766
H(86) H(50) 3.279 ? . 2_776
H(86) H(57) 2.813 ? . 1_655
H(86) H(58) 3.371 ? . 1_655
H(86) H(98) 3.577 ? . 2_776
H(87) C(62) 3.509 ? . 1_655
H(87) C(63) 3.403 ? . 1_655
H(87) C(118) 3.329 ? . 2_776
H(87) C(119) 3.040 ? . 1_655
H(87) C(119) 3.415 ? . 2_776
H(87) H(25) 3.062 ? . 1_655
H(87) H(55) 2.998 ? . 2_776
H(87) H(56) 3.332 ? . 1_655
H(87) H(56) 2.676 ? . 2_776
H(87) H(57) 3.179 ? . 1_655
H(88) O(10) 3.316 ? . 1_655
H(88) C(49) 3.199 ? . 1_565
H(88) C(62) 3.448 ? . 2_776
H(88) C(119) 3.383 ? . 1_655
H(88) H(26) 3.501 ? . 1_655
H(88) H(39) 2.619 ? . 1_565
H(88) H(55) 3.328 ? . 2_776
H(88) H(56) 2.742 ? . 2_776
H(89) C(49) 3.483 ? . 1_565
H(89) C(88) 3.553 ? . 1_655
H(89) H(26) 3.349 ? . 1_655
H(89) H(39) 2.573 ? . 1_565
H(89) H(77) 3.017 ? . 1_655
H(90) C(17) 3.165 ? . 1_655
H(90) H(17) 2.381 ? . 1_655
H(90) H(34) 3.134 ? . .
H(90) H(35) 3.150 ? . .
H(91) C(16) 3.427 ? . 1_655
H(91) C(17) 3.286 ? . 1_655
H(91) C(117) 3.037 ? . 2_775
H(91) H(16) 2.868 ? . 1_655
H(91) H(17) 2.584 ? . 1_655
H(91) H(62) 2.808 ? . .
H(91) H(73) 3.050 ? . 2_775
H(92) C(2) 3.155 ? . 1_565
H(92) C(3) 3.051 ? . 1_565
H(92) C(117) 3.550 ? . 2_775
H(92) H(1) 2.601 ? . 1_565
H(92) H(2) 2.378 ? . 1_565
H(92) H(8) 3.179 ? . 2_775
H(92) H(62) 3.436 ? . .
H(92) H(76) 3.118 ? . 1_655
H(93) C(22) 3.386 ? . 1_565
H(93) C(23) 3.074 ? . 1_565
H(93) C(24) 3.355 ? . 1_565
H(93) C(35) 3.355 ? . 1_565
H(93) C(36) 3.596 ? . 1_565
H(93) H(1) 3.323 ? . 1_565
H(93) H(2) 3.422 ? . 1_565
H(93) H(21) 3.217 ? . 1_565
H(93) H(30) 2.807 ? . 1_565
H(93) H(31) 3.288 ? . 1_565
H(93) H(63) 3.459 ? . .
H(93) H(76) 3.235 ? . 1_655
H(94) C(24) 3.134 ? . 1_565
H(94) C(25) 3.306 ? . 1_565
H(94) H(22) 3.078 ? . 1_565
H(94) H(23) 3.365 ? . 1_565
H(94) H(39) 3.479 ? . 1_565
H(94) H(63) 3.529 ? . .
H(95) C(44) 3.112 ? . .
H(95) C(45) 3.011 ? . .
H(95) C(71) 2.973 ? . .
H(95) C(72) 3.529 ? . .
H(95) H(22) 3.285 ? . 1_565
H(95) H(35) 2.851 ? . .
H(95) H(36) 2.666 ? . .
H(95) H(63) 2.459 ? . .
H(95) H(64) 3.446 ? . .
H(96) O(10) 3.535 ? . .
H(96) C(45) 3.494 ? . .
H(96) C(72) 3.325 ? . .
H(96) H(22) 3.101 ? . 1_565
H(96) H(36) 2.775 ? . .
H(96) H(63) 3.555 ? . .
H(96) H(64) 2.805 ? . .
H(96) H(79) 3.507 ? . .
H(97) O(10) 3.408 ? . .
H(97) C(115) 2.913 ? . 1_565
H(97) C(118) 2.918 ? . .
H(97) H(50) 3.540 ? . .
H(97) H(52) 3.460 ? . .
H(97) H(57) 3.268 ? . 2_676
H(98) C(55) 3.498 ? . 2_776
H(98) C(58) 3.538 ? . .
H(98) C(115) 3.562 ? . 1_565
H(98) H(43) 2.934 ? . 2_776
H(98) H(45) 3.285 ? . 2_776
H(98) H(46) 2.897 ? . 2_776
H(98) H(49) 3.233 ? . .
H(98) H(49) 2.752 ? . 2_776
H(98) H(50) 2.961 ? . .
H(98) H(52) 3.307 ? . .
H(98) H(86) 3.577 ? . 2_776
H(99) C(58) 2.909 ? . 2_776
H(99) H(43) 3.095 ? . .
H(99) H(46) 3.589 ? . 2_776
H(99) H(49) 2.315 ? . 2_776
H(99) H(50) 3.174 ? . 2_776
H(99) H(51) 2.819 ? . 2_776
H(99) H(52) 3.582 ? . .
H(100) C(68) 3.415 ? . .
H(100) C(69) 2.779 ? . 2_775
H(100) C(70) 3.031 ? . 2_775
H(100) H(60) 2.701 ? . .
H(100) H(61) 3.206 ? . .
H(100) H(61) 2.575 ? . 2_775
H(100) H(62) 3.000 ? . 2_775
H(100) H(74) 3.286 ? . .
Mn(1) Mn(1) 3.3660(10) ? . 2_765
Mn(2) Mn(2) 3.4482(10) ? . 2_766
